data_4135442
loop_
_publ_author_name
'Crawley, Matthew R.'
'Zhang, Daoyang'
'Oldacre, Amanda N.'
'Beavers, Christine M.'
'Friedman, Alan E.'
'Cook, Timothy R.'

_publ_section_title
;
 Tuning the Reactivity of Cofacial Porphyrin Prisms for Oxygen Reduction
 Using Modular Building Blocks
;
_journal_name_full 'Journal of the American Chemical Society'
_journal_paper_doi 10.1021/jacs.0c11895
_journal_year 2020
_chemical_formula_moiety 'C224 H192 F24 N24 O10 Ru8 Zn2, 4(C F3 O3 S), 4[CF3O3S], 2[CH4O]'
_chemical_formula_sum 'C228 H192 F36 N24 O22 Ru8 S4 Zn2'
_chemical_formula_weight 5371.58
_space_group_crystal_system monoclinic
_space_group_IT_number 15
_space_group_name_Hall '-C 2yc'
_space_group_name_H-M_alt 'C 1 2/c 1'
_atom_sites_solution_hydrogens geom
_audit_creation_date 2020-10-21
_audit_creation_method
;
Olex2 1.3
(compiled 2020.07.31 svn.rc2a77460 for OlexSys, GUI svn.r6145)
;
_cell_angle_alpha 90
_cell_angle_beta 127.7260(10)
_cell_angle_gamma 90
_cell_formula_units_Z 4
_cell_length_a 41.929(2)
_cell_length_b 28.7680(14)
_cell_length_c 25.7008(14)
_cell_measurement_reflns_used 9859
_cell_measurement_temperature 100
_cell_measurement_theta_max 20.8
_cell_measurement_theta_min 2.27
_cell_volume 24520(2)
_computing_molecular_graphics 'Olex2 1.3 (Dolomanov et al., 2009)'
_computing_publication_material 'Olex2 1.3 (Dolomanov et al., 2009)'
_computing_structure_refinement 'SHELXL 2018/3 (Sheldrick, 2015)'
_computing_structure_solution 'SHELXT 2014/5 (Sheldrick, 2014)'
_diffrn_ambient_temperature 100
_diffrn_measured_fraction_theta_full 0.991
_diffrn_measured_fraction_theta_max 0.991
_diffrn_measurement_device_type 'Bruker D8 Venture PHOTON 2'
_diffrn_radiation_type MoK\a
_diffrn_radiation_wavelength 0.71073
_diffrn_reflns_av_R_equivalents 0.1453
_diffrn_reflns_av_unetI/netI 0.0478
_diffrn_reflns_Laue_measured_fraction_full 0.991
_diffrn_reflns_Laue_measured_fraction_max 0.991
_diffrn_reflns_limit_h_max 41
_diffrn_reflns_limit_h_min -42
_diffrn_reflns_limit_k_max 28
_diffrn_reflns_limit_k_min -28
_diffrn_reflns_limit_l_max 25
_diffrn_reflns_limit_l_min -25
_diffrn_reflns_number 147684
_diffrn_reflns_point_group_measured_fraction_full 0.991
_diffrn_reflns_point_group_measured_fraction_max 0.991
_diffrn_reflns_theta_full 20.916
_diffrn_reflns_theta_max 20.916
_diffrn_reflns_theta_min 1.228
_exptl_absorpt_coefficient_mu 0.795
_exptl_absorpt_correction_T_max 0.7446
_exptl_absorpt_correction_T_min 0.6543
_exptl_absorpt_correction_type multi-scan
_exptl_absorpt_process_details SADABS-2016/2
_exptl_crystal_colour 'clear dark red'
_exptl_crystal_colour_lustre clear
_exptl_crystal_colour_modifier dark
_exptl_crystal_colour_primary red
_exptl_crystal_density_diffrn 1.455
_exptl_crystal_description block
_exptl_crystal_F_000 10816
_exptl_crystal_recrystallization_method
'Crystals were grown from a 1:1 DCM:MeOH solution which diethyl ether was diffused onto.'
_exptl_crystal_size_max 0.1
_exptl_crystal_size_mid 0.1
_exptl_crystal_size_min 0.1
_refine_diff_density_max 1.573
_refine_diff_density_min -0.701
_refine_diff_density_rms 0.157
_refine_ls_extinction_method none
_refine_ls_goodness_of_fit_ref 1.555
_refine_ls_hydrogen_treatment constr
_refine_ls_matrix_type full
_refine_ls_number_parameters 1312
_refine_ls_number_reflns 12917
_refine_ls_number_restraints 1738
_refine_ls_restrained_S_all 1.668
_refine_ls_R_factor_all 0.2043
_refine_ls_R_factor_gt 0.1500
_refine_ls_shift/su_max 0.000
_refine_ls_shift/su_mean 0.000
_refine_ls_structure_factor_coef Fsqd
_refine_ls_weighting_details 'w=1/[\s^2^(Fo^2^)+(0.2000P)^2^] where P=(Fo^2^+2Fc^2^)/3'
_refine_ls_weighting_scheme calc
_refine_ls_wR_factor_gt 0.4041
_refine_ls_wR_factor_ref 0.4517
_reflns_Friedel_coverage 0.000
_reflns_number_gt 6568
_reflns_number_total 12917
_reflns_threshold_expression 'I > 2\s(I)'
_cod_data_source_file ja0c11895_si_003.cif
_cod_data_source_block sad_a
_cod_database_code 4135442
_shelx_shelxl_version_number 2018/3
_shelx_space_group_comment
;
The symmetry employed for this shelxl refinement is uniquely defined
by the following loop, which should always be used as a source of
symmetry information in preference to the above space-group names.
They are only intended as comments.
;
_shelx_estimated_absorpt_t_max 0.925
_shelx_estimated_absorpt_t_min 0.925
_olex2_refinement_description
;
1. Fixed Uiso
 At 1.2 times of:
  All C(H) groups
 At 1.5 times of:
  All C(H,H,H) groups
2. Restrained distances
 F12-F01B
 2.125 with sigma of 0.02
 F00Y-F12
 2.125 with sigma of 0.02
 F01B-F00Y
 2.125 with sigma of 0.001
 C028-F12
 1.4 with sigma of 0.02
 F00Y-C028
 1.328 with sigma of 0.02
 F12-C028
 1.328 with sigma of 0.02
 F01B-C028
 1.328 with sigma of 0.02
 C2AA-C22
 2.4 with sigma of 0.02
 N00Q-C2AA
 1.39 with sigma of 0.02
 N00Q-C22
 1.39 with sigma of 0.02
 C028-C02W
 1.5 with sigma of 0.02
 C01W-C23
 1.5 with sigma of 0.02
 F00Y-C028 \\sim F01B-C028 \\sim F12-C028
 with sigma of 0.02
 F12-C028 \\sim F00Y-F01B
 with sigma of 0.02
 C42-C20 \\sim C42-C30 \\sim C03F-C027 \\sim C03C-C027
 with sigma of 0.02
3. Rigid bond restraints
 All non-hydrogen atoms
 with sigma for 1-2 distances of 0.01 and sigma for 1-3 distances of 0.01
4. Uiso/Uaniso restraints and constraints
All non-hydrogen atoms have similar U: within 2A with sigma of 0.04 and sigma
for terminal atoms of 0.08 within 2A
Uanis(O11) \\sim Ueq, Uanis(S4) \\sim Ueq, Uanis(O9) \\sim Ueq, Uanis(O10)
\\sim Ueq, Uanis(C1I) \\sim Ueq, Uanis(F17) \\sim Ueq, Uanis(F18) \\sim Ueq,
Uanis(F19) \\sim Ueq: with sigma of 0.1 and sigma for terminal atoms of 0.2
Uanis(O11) \\sim Ueq: with sigma of 0.05 and sigma for terminal atoms of 0.1
5. Rigid body (RIGU) restrains
 S4, O9, O10, O11, C1I, F17, F18, F19
 with sigma for 1-2 distances of 0.004 and sigma for 1-3 distances of 0.004
 C028, F00Y, F01B, F12, C02W
 with sigma for 1-2 distances of 0.004 and sigma for 1-3 distances of 0.004
6. Others
 Fixed Sof: S2(0.5) O4(0.5) O5(0.5) O6(0.5) C6(0.5) F1(0.5) F2(0.5) F9(0.5)
 S4(0.5) O9(0.5) O10(0.5) O11(0.5) C1I(0.5) F17(0.5) F18(0.5) F19(0.5)
7.a Free rotating group:
 S2(O4,O5,O6,C6,F1,F2,F9), C2(C3,C1,C5,C7,C8,C9,F3,F10,F11), C15(C17,C18,C19,
 C1A,C1B,C1C,F4,F5,F6), C10(C14,C1D,C1E,C1F,C1G,C1H,F7,F8,F13), S3(O3,O7,O8,C4,
 F14,F15,F16), S4(O9,O10,O11,C1I,F17,F18,F19), C1J(C1K,C1L,C1M,C1N,C1O,C1P,C1Q,
 C1R,C1T), C1U(C1W,C1X,C1Y,C1Z,C21,C24,C25,C26,C27)
7.b Ternary CH refined with riding coordinates:
 C027(H027), C42(H42), C1P(H1P), C24(H24)
7.c Me refined with riding coordinates:
 C30(H30A,H30B,H30C), C32(H32A,H32B,H32C), C20(H20A,H20B,H20C), C1Q(H1QA,H1QB,
 H1QC), C1R(H1RA,H1RB,H1RC), C1T(H1TA,H1TB,H1TC), C25(H25A,H25B,H25C), C26(H26A,
 H26B,H26C), C27(H27A,H27B,H27C)
7.d Aromatic/amide H refined with riding coordinates:
 C0G(H0G), C01R(H01R), C01C(H01C), C01I(H01I), C01Q(H01Q), C0L(H0L), C0S(H0S),
 C0AA(H0AA), C12(H12), C0O(H0O), C00Z(H00Z), C010(H010), C011(H011), C013(H013),
  C01G(H01G), C01L(H01L), C02S(H02S), C02E(H02E), C02U(H02U), C02V(H02V),
 C01Z(H01Z), C023(H023), C02A(H02A), C02G(H02G), C02H(H02H), C02L(H02L),
 C02M(H02M), C02N(H02N), C13(H13), C16(H16), C22(H22), C0BA(H0BA), C1S(H1S),
 C033(H033), C02C(H02C), C2AA(H2AA), C3(H3), C1(H1), C8(H8), C9(H9), C17(H17),
 C18(H18), C1B(H1B), C1C(H1C), C14(H14), C1D(H1D), C1G(H1G), C1H(H1H), C1K(H1K),
  C1L(H1L), C1N(H1N), C1O(H1O), C1W(H1W), C1X(H1X), C1Z(H1Z), C21(H21)
7.e Fitted hexagon refined as free rotating group:
 N00H(C01R,C01C,C01D,C01I,C01Q), C0L(C0J,C0S,C0AA,N00B,C12), C01Y(C02S,C02E,
 C02W,C02U,C02V), C0BA(C1S,C025,C033,C02C,C1V)
7.f Idealised Me refined as rotating group:
 C03C(H03A,H03B,H03C), C03E(H03D,H03E,H03F), C03F(H03G,H03H,H03I)
;
_smtbx_masks_void_probe_radius 1.2
_smtbx_masks_void_truncation_radius 1.2
_olex2_submission_special_instructions 'No special instructions were received'

loop_
_space_group_symop_operation_xyz
'x, y, z'
'-x, y, -z+1/2'
'x+1/2, y+1/2, z'
'-x+1/2, y+1/2, -z+1/2'
'-x, -y, -z'
'x, -y, z-1/2'
'-x+1/2, -y+1/2, -z'
'x+1/2, -y+1/2, z-1/2'

loop_
_atom_site_label
_atom_site_type_symbol
_atom_site_fract_x
_atom_site_fract_y
_atom_site_fract_z
_atom_site_U_iso_or_equiv
_atom_site_adp_type
_atom_site_occupancy
_atom_site_site_symmetry_order
_atom_site_calc_flag
_atom_site_refinement_flags_posn
_atom_site_refinement_flags_adp
_atom_site_refinement_flags_occupancy
_atom_site_disorder_assembly
_atom_site_disorder_group
Ru01 Ru 0.79559(5) 0.35002(7) 0.42265(14) 0.1643(10) Uani 1 1 d . U . . .
Ru02 Ru 0.57589(6) 0.73230(5) 0.37150(13) 0.1682(10) Uani 1 1 d . U . . .
Ru03 Ru 0.49689(8) 0.05625(5) 0.35498(12) 0.1718(10) Uani 1 1 d . U . . .
Zn4 Zn 0.54145(7) 0.39337(6) 0.36073(16) 0.1417(11) Uani 1 1 d . U . . .
Ru5 Ru 0.70627(8) 0.45070(15) 0.1898(3) 0.314(3) Uani 1 1 d . U . . .
O008 O 0.5495(5) 0.7303(3) 0.2742(9) 0.159(4) Uani 1 1 d . U . . .
O00A O 0.5383(6) 0.0511(4) 0.3333(10) 0.166(5) Uani 1 1 d . U . . .
N00C N 0.5828(5) 0.4352(4) 0.3631(12) 0.162(6) Uani 1 1 d . U . . .
N00D N 0.4930(5) 0.3527(4) 0.3322(11) 0.152(5) Uani 1 1 d . U . . .
N00E N 0.5693(4) 0.3350(4) 0.3602(10) 0.131(4) Uani 1 1 d . U . . .
N00F N 0.5389(8) 0.0531(5) 0.2448(12) 0.174(5) Uani 1 1 d . U . . .
C0G C 0.6180(6) 0.2871(5) 0.3734(12) 0.131(6) Uani 1 1 d . U . . .
H0G H 0.641370 0.276780 0.378694 0.158 Uiso 1 1 calc R U . . .
N00H N 0.5705(4) 0.6595(3) 0.3664(7) 0.161(5) Uani 1 1 d G U . . .
C01R C 0.5648(4) 0.6369(4) 0.4080(7) 0.167(6) Uani 1 1 d G U . . .
H01R H 0.564293 0.654223 0.438909 0.200 Uiso 1 1 calc R U . . .
C01C C 0.5600(4) 0.5889(4) 0.4044(7) 0.166(6) Uani 1 1 d G U . . .
H01C H 0.556143 0.573449 0.432867 0.199 Uiso 1 1 calc R U . . .
C01D C 0.5608(4) 0.5635(3) 0.3592(8) 0.162(6) Uani 1 1 d G U . . .
C01I C 0.5665(4) 0.5861(3) 0.3176(7) 0.173(7) Uani 1 1 d G U . . .
H01I H 0.567014 0.568743 0.286734 0.208 Uiso 1 1 calc R U . . .
C01Q C 0.5713(4) 0.6341(4) 0.3212(7) 0.167(6) Uani 1 1 d G U . . .
H01Q H 0.575165 0.649517 0.292775 0.200 Uiso 1 1 calc R U . . .
O00I O 0.7601(4) 0.3392(7) 0.3188(10) 0.180(4) Uani 1 1 d . U . . .
N00K N 0.5040(5) 0.1288(5) 0.3475(10) 0.134(5) Uani 1 1 d . U . . .
C0L C 0.6691(3) 0.3412(4) 0.3464(7) 0.141(5) Uani 1 1 d G U . . .
H0L H 0.644654 0.329477 0.307817 0.169 Uiso 1 1 calc R U . . .
C0J C 0.6687(3) 0.3644(4) 0.3934(8) 0.137(5) Uani 1 1 d G U . . .
C0S C 0.7044(4) 0.3816(4) 0.4499(7) 0.155(6) Uani 1 1 d G U . . .
H0S H 0.704109 0.397449 0.482035 0.186 Uiso 1 1 calc R U . . .
C0AA C 0.7405(3) 0.3756(4) 0.4592(7) 0.162(6) Uani 1 1 d G U . . .
H0AA H 0.764869 0.387380 0.497791 0.195 Uiso 1 1 calc R U . . .
N00B N 0.7409(3) 0.3524(4) 0.4122(8) 0.153(5) Uani 1 1 d G U . . .
C12 C 0.7051(4) 0.3353(4) 0.3557(7) 0.142(5) Uani 1 1 d G U . . .
H12 H 0.705415 0.319409 0.323573 0.171 Uiso 1 1 calc R U . . .
O00M O 0.5676(5) 0.3979(5) 0.4626(10) 0.172(4) Uani 1 1 d . U . . .
C0O C 0.5907(6) 0.2605(5) 0.3672(11) 0.127(6) Uani 1 1 d . U . . .
H0O H 0.591147 0.227470 0.369287 0.153 Uiso 1 1 calc R U . . .
C00P C 0.6068(5) 0.3348(5) 0.3709(13) 0.145(6) Uani 1 1 d . U . . .
N00Q N 0.6566(6) 0.4385(10) 0.1890(16) 0.238(9) Uani 1 1 d D U . . .
N00R N 0.7790(7) 0.4197(7) 0.3893(17) 0.201(5) Uani 1 1 d . U . . .
C00T C 0.5099(9) 0.7317(6) 0.2348(17) 0.149(6) Uani 1 1 d . U . . .
C00V C 0.5171(6) 0.2254(5) 0.3450(11) 0.121(5) Uani 1 1 d . U . . .
C00W C 0.4926(6) 0.3037(5) 0.3354(13) 0.142(6) Uani 1 1 d . U . . .
C0X C 0.6282(6) 0.3734(5) 0.3793(13) 0.149(6) Uani 1 1 d . U . . .
F00Y F 0.7204(5) -0.0283(5) 0.4115(11) 0.276(9) Uani 1 1 d D U . . .
C00Z C 0.5069(13) 0.0677(10) 0.4458(19) 0.211(7) Uani 1 1 d . U . . .
H00Z H 0.514266 0.095708 0.470321 0.253 Uiso 1 1 calc R U . . .
C010 C 0.4824(6) 0.2043(5) 0.2927(12) 0.132(6) Uani 1 1 d . U . . .
H010 H 0.462202 0.221852 0.255213 0.158 Uiso 1 1 calc R U . . .
C011 C 0.5467(6) 0.1974(5) 0.3984(11) 0.124(5) Uani 1 1 d . U . . .
H011 H 0.571674 0.210258 0.434209 0.149 Uiso 1 1 calc R U . . .
C013 C 0.4771(7) 0.1531(5) 0.2959(12) 0.129(6) Uani 1 1 d . U . . .
H013 H 0.453654 0.138146 0.259485 0.155 Uiso 1 1 calc R U . . .
C014 C 0.6169(6) 0.4193(6) 0.3772(15) 0.164(7) Uani 1 1 d . U . . .
C017 C 0.5224(6) 0.2744(5) 0.3456(11) 0.120(5) Uani 1 1 d . U . . .
N018 N 0.5055(5) 0.4505(4) 0.3363(12) 0.163(6) Uani 1 1 d . U . . .
C019 C 0.4691(6) 0.4522(6) 0.3221(16) 0.174(8) Uani 1 1 d . U . . .
C01A C 0.4593(6) 0.3666(6) 0.3234(15) 0.171(8) Uani 1 1 d . U . . .
F01B F 0.7307(5) 0.0310(6) 0.4691(10) 0.299(10) Uani 1 1 d D U . . .
C01E C 0.5828(6) 0.4839(6) 0.3652(16) 0.185(8) Uani 1 1 d . U . . .
C01G C 0.4360(7) 0.3279(7) 0.3162(15) 0.171(8) Uani 1 1 d . U . . .
H01G H 0.410576 0.328704 0.307718 0.206 Uiso 1 1 calc R U . . .
O01H O 0.7400(4) 0.4600(7) 0.2856(15) 0.262(5) Uani 1 1 d . U . . .
C01L C 0.5382(7) 0.1490(6) 0.3975(12) 0.143(6) Uani 1 1 d . U . . .
H01L H 0.557759 0.130315 0.434074 0.171 Uiso 1 1 calc R U . . .
C01M C 0.4459(7) 0.4135(7) 0.3137(17) 0.181(8) Uani 1 1 d . U . . .
C01O C 0.5588(6) 0.2912(5) 0.3564(12) 0.126(5) Uani 1 1 d . U . . .
C01U C 0.5526(7) 0.5104(5) 0.3539(15) 0.170(7) Uani 1 1 d . U . . .
C01W C 0.7486(7) 0.3770(10) 0.2946(18) 0.191(5) Uani 1 1 d D U . . .
C01Y C 0.5826(4) 0.0447(4) 0.2869(9) 0.183(7) Uani 1 1 d G U . . .
C02S C 0.5967(6) 0.0028(4) 0.3209(10) 0.193(8) Uani 1 1 d G U . . .
H02S H 0.578481 -0.018404 0.318555 0.231 Uiso 1 1 calc R U . . .
C02E C 0.6375(6) -0.0080(5) 0.3584(9) 0.210(9) Uani 1 1 d G U . . .
H02E H 0.647119 -0.036624 0.381638 0.252 Uiso 1 1 calc R U . . .
C02W C 0.6641(4) 0.0230(6) 0.3618(11) 0.220(9) Uani 1 1 d DG U . . .
C02U C 0.6500(6) 0.0649(6) 0.3278(12) 0.215(10) Uani 1 1 d G U . . .
H02U H 0.668187 0.086108 0.330163 0.258 Uiso 1 1 calc R U . . .
C02V C 0.6092(6) 0.0757(4) 0.2903(9) 0.194(8) Uani 1 1 d G U . . .
H02V H 0.599550 0.104328 0.267080 0.233 Uiso 1 1 calc R U . . .
C01Z C 0.6411(7) 0.4610(6) 0.3811(17) 0.194(9) Uani 1 1 d . U . . .
H01Z H 0.665433 0.460892 0.385794 0.232 Uiso 1 1 calc R U . . .
C021 C 0.4652(14) 0.0580(10) 0.3970(19) 0.209(6) Uani 1 1 d . U . . .
C023 C 0.4577(6) 0.2883(6) 0.3238(14) 0.151(7) Uani 1 1 d . U . . .
H023 H 0.449862 0.256904 0.321506 0.182 Uiso 1 1 calc R U . . .
C027 C 0.4365(14) 0.0905(11) 0.390(2) 0.239(9) Uani 1 1 d D U . . .
H027 H 0.413377 0.088469 0.341932 0.287 Uiso 1 1 calc R U . . .
C028 C 0.7046(5) 0.0209(6) 0.3956(11) 0.271(10) Uani 1 1 d D U . . .
C02A C 0.4576(6) 0.5005(6) 0.3208(16) 0.191(9) Uani 1 1 d . U . . .
H02A H 0.434454 0.510962 0.316196 0.229 Uiso 1 1 calc R U . . .
C02F C 0.4109(8) 0.4215(10) 0.312(2) 0.202(10) Uani 1 1 d . U . . .
C02G C 0.4865(12) -0.0131(8) 0.3718(17) 0.211(8) Uani 1 1 d . U . . .
H02G H 0.479885 -0.039382 0.344532 0.254 Uiso 1 1 calc R U . . .
C02H C 0.4859(6) 0.5268(7) 0.3273(16) 0.201(10) Uani 1 1 d . U . . .
H02H H 0.484872 0.559730 0.323790 0.241 Uiso 1 1 calc R U . . .
C02L C 0.5373(12) 0.0379(10) 0.4593(17) 0.216(7) Uani 1 1 d . U . . .
H02L H 0.564856 0.045149 0.492599 0.259 Uiso 1 1 calc R U . . .
C02M C 0.4554(11) 0.0177(9) 0.3619(17) 0.209(7) Uani 1 1 d . U . . .
H02M H 0.427773 0.009553 0.330413 0.251 Uiso 1 1 calc R U . . .
C02N C 0.6194(6) 0.4978(6) 0.3764(17) 0.205(10) Uani 1 1 d . U . . .
H02N H 0.627514 0.529240 0.380036 0.246 Uiso 1 1 calc R U . . .
C02O C 0.5188(7) 0.4978(5) 0.3406(15) 0.174(8) Uani 1 1 d . U . . .
C030 C 0.5265(12) -0.0019(8) 0.4235(18) 0.212(7) Uani 1 1 d . U . . .
C03C C 0.4441(13) 0.1452(9) 0.402(2) 0.247(14) Uani 1 1 d D U . . .
H03A H 0.462430 0.151409 0.449268 0.371 Uiso 1 1 calc R U . . .
H03B H 0.418364 0.161013 0.382289 0.371 Uiso 1 1 calc R U . . .
H03C H 0.456113 0.156581 0.381502 0.371 Uiso 1 1 calc R U . . .
C03E C 0.5542(12) -0.0376(10) 0.4197(19) 0.259(13) Uani 1 1 d . U . . .
H03D H 0.580455 -0.023307 0.438946 0.388 Uiso 1 1 calc R U . . .
H03E H 0.541089 -0.045596 0.373676 0.388 Uiso 1 1 calc R U . . .
H03F H 0.558010 -0.065857 0.444290 0.388 Uiso 1 1 calc R U . . .
C03F C 0.4170(13) 0.0745(12) 0.424(2) 0.269(14) Uani 1 1 d D U . . .
H03G H 0.399701 0.047333 0.400949 0.404 Uiso 1 1 calc R U . . .
H03H H 0.400741 0.099924 0.422240 0.404 Uiso 1 1 calc R U . . .
H03I H 0.438382 0.066350 0.470106 0.404 Uiso 1 1 calc R U . . .
N03H N 0.7249(7) 0.3820(10) 0.2315(17) 0.219(5) Uani 1 1 d . U . . .
N03M N 0.4850(6) 0.7330(5) 0.1711(12) 0.148(5) Uani 1 1 d . U . . .
C23 C 0.7561(8) 0.4243(9) 0.327(2) 0.217(7) Uani 1 1 d D U . . .
C11 C 0.5213(9) 0.0523(6) 0.2734(19) 0.167(7) Uani 1 1 d . U . . .
F12 F 0.7358(7) 0.0400(6) 0.3918(14) 0.316(11) Uani 1 1 d D U . . .
C13 C 0.3786(6) 0.4457(9) 0.2641(19) 0.210(11) Uani 1 1 d . U . . .
H13 H 0.379018 0.458297 0.230379 0.252 Uiso 1 1 calc R U . . .
C16 C 0.4076(8) 0.4065(10) 0.353(2) 0.201(10) Uani 1 1 d . U . . .
H16 H 0.430101 0.388958 0.387051 0.241 Uiso 1 1 calc R U . . .
C22 C 0.6559(7) 0.4536(11) 0.2394(16) 0.248(10) Uani 1 1 d D U . . .
H22 H 0.678552 0.469221 0.276343 0.298 Uiso 1 1 calc R U . . .
C0BA C 0.8343(5) 0.3372(10) 0.5279(9) 0.211(7) Uani 1 1 d G U . . .
H0BA H 0.831109 0.346074 0.560110 0.253 Uiso 1 1 calc R U . . .
C1S C 0.8196(5) 0.2947(8) 0.4961(12) 0.212(7) Uani 1 1 d G U . . .
H1S H 0.806319 0.274429 0.506466 0.254 Uiso 1 1 calc R U . . .
C025 C 0.8243(5) 0.2818(5) 0.4490(11) 0.204(8) Uani 1 1 d G U . . .
C033 C 0.8437(5) 0.3114(8) 0.4337(8) 0.197(7) Uani 1 1 d G U . . .
H033 H 0.846862 0.302589 0.401547 0.236 Uiso 1 1 calc R U . . .
C02C C 0.8584(4) 0.3540(7) 0.4656(11) 0.190(6) Uani 1 1 d G U . . .
H02C H 0.871652 0.374234 0.455190 0.228 Uiso 1 1 calc R U . . .
C1V C 0.8537(5) 0.3669(6) 0.5127(10) 0.198(7) Uani 1 1 d G U . . .
C30 C 0.8364(13) 0.1918(12) 0.440(2) 0.31(2) Uani 1 1 d D U . . .
H30A H 0.819629 0.165131 0.412997 0.458 Uiso 1 1 calc R U . . .
H30B H 0.856371 0.197614 0.432139 0.458 Uiso 1 1 calc R U . . .
H30C H 0.850290 0.185036 0.486214 0.458 Uiso 1 1 calc R U . . .
C32 C 0.8645(10) 0.4144(13) 0.545(2) 0.294(18) Uani 1 1 d . U . . .
H32A H 0.858539 0.415257 0.576447 0.441 Uiso 1 1 calc R U . . .
H32B H 0.893245 0.420369 0.568208 0.441 Uiso 1 1 calc R U . . .
H32C H 0.848567 0.438278 0.511287 0.441 Uiso 1 1 calc R U . . .
C2AA C 0.6266(8) 0.4108(10) 0.1403(16) 0.255(12) Uani 1 1 d D U . . .
H2AA H 0.626619 0.396248 0.107167 0.306 Uiso 1 1 calc R U . . .
C42 C 0.8090(12) 0.2360(11) 0.419(2) 0.291(16) Uani 1 1 d D U . . .
H42 H 0.783629 0.228322 0.413059 0.349 Uiso 1 1 calc R U . . .
S2 S 0.8553(4) 0.2941(4) 0.7251(9) 0.243(8) Uani 0.5 1 d G U P A -1
O4 O 0.8583(5) 0.2461(5) 0.7444(10) 0.176(9) Uani 0.5 1 d G U P A -1
O5 O 0.8743(6) 0.3050(7) 0.6950(14) 0.309(17) Uani 0.5 1 d G U P A -1
O6 O 0.8605(7) 0.3282(7) 0.7709(12) 0.40(2) Uani 0.5 1 d G U P A -1
C6 C 0.8010(4) 0.2997(6) 0.6552(11) 0.248(12) Uani 0.5 1 d G U P A -1
F1 F 0.7918(6) 0.3426(7) 0.6296(14) 0.40(3) Uani 0.5 1 d G U P A -1
F2 F 0.7777(5) 0.2907(9) 0.6731(16) 0.362(19) Uani 0.5 1 d G U P A -1
F9 F 0.7898(6) 0.2703(8) 0.6063(10) 0.308(16) Uani 0.5 1 d G U P A -1
C2 C 0.7236(8) 0.3356(7) 0.2062(13) 0.294(10) Uani 1 1 d G U . B -1
C3 C 0.6898(7) 0.3078(8) 0.1804(13) 0.317(14) Uani 1 1 d G U . B -1
H3 H 0.669441 0.317535 0.183678 0.381 Uiso 1 1 calc R U . B -1
C1 C 0.6857(6) 0.2659(7) 0.1497(12) 0.358(16) Uani 1 1 d G U . B -1
H1 H 0.662571 0.247007 0.132116 0.430 Uiso 1 1 calc R U . B -1
C5 C 0.7155(5) 0.2518(6) 0.1451(8) 0.375(17) Uani 1 1 d G U . B -1
C7 C 0.7120(6) 0.2067(7) 0.1123(9) 0.41(2) Uani 1 1 d G U . B -1
C8 C 0.7496(6) 0.2795(8) 0.1709(12) 0.376(17) Uani 1 1 d G U . B -1
H8 H 0.769965 0.269717 0.167599 0.452 Uiso 1 1 calc R U . B -1
C9 C 0.7535(7) 0.3214(8) 0.2014(15) 0.329(14) Uani 1 1 d G U . B -1
H9 H 0.776618 0.340302 0.219090 0.394 Uiso 1 1 calc R U . B -1
F3 F 0.6778(8) 0.1835(7) 0.0896(14) 0.47(2) Uani 1 1 d G U . B -1
F10 F 0.7431(8) 0.1778(7) 0.1540(11) 0.47(2) Uani 1 1 d G U . B -1
F11 F 0.7123(9) 0.2134(10) 0.0604(10) 0.45(2) Uani 1 1 d G U . B -1
C15 C 0.5086(6) 0.7387(6) 0.1461(9) 0.191(7) Uani 1 1 d G U . C -1
C17 C 0.5180(7) 0.7842(5) 0.1416(10) 0.231(9) Uani 1 1 d G U . C -1
H17 H 0.514172 0.808672 0.162027 0.278 Uiso 1 1 calc R U . C -1
C18 C 0.5331(6) 0.7939(5) 0.1072(9) 0.275(11) Uani 1 1 d G U . C -1
H18 H 0.539589 0.824982 0.104219 0.330 Uiso 1 1 calc R U . C -1
C19 C 0.5387(4) 0.7578(5) 0.0773(6) 0.297(11) Uani 1 1 d G U . C -1
C1A C 0.5549(6) 0.7672(7) 0.0399(9) 0.355(15) Uani 1 1 d G U . C -1
C1B C 0.5293(6) 0.7121(5) 0.0817(10) 0.264(10) Uani 1 1 d G U . C -1
H1B H 0.533194 0.687638 0.061301 0.316 Uiso 1 1 calc R U . C -1
C1C C 0.5142(6) 0.7027(5) 0.1161(10) 0.217(8) Uani 1 1 d G U . C -1
H1C H 0.507756 0.671704 0.119151 0.261 Uiso 1 1 calc R U . C -1
F4 F 0.5627(8) 0.8127(8) 0.0396(11) 0.405(17) Uani 1 1 d G U . C -1
F5 F 0.5288(9) 0.7536(10) -0.0237(9) 0.49(2) Uani 1 1 d G U . C -1
F6 F 0.5896(7) 0.7438(10) 0.0656(14) 0.475(19) Uani 1 1 d G U . C -1
C10 C 0.7905(8) 0.4644(6) 0.4134(14) 0.272(10) Uani 1 1 d G U . D -1
C14 C 0.7686(8) 0.4890(8) 0.4286(17) 0.348(14) Uani 1 1 d G U . D -1
H14 H 0.745401 0.475384 0.420865 0.418 Uiso 1 1 calc R U . D -1
C1D C 0.7806(8) 0.5336(8) 0.4552(16) 0.400(17) Uani 1 1 d G U . D -1
H1D H 0.765723 0.550363 0.465731 0.480 Uiso 1 1 calc R U . D -1
C1E C 0.8146(7) 0.5534(6) 0.4664(11) 0.448(19) Uani 1 1 d G U . D -1
C1F C 0.8284(9) 0.6014(6) 0.4950(16) 0.51(2) Uani 1 1 d G U . D -1
C1G C 0.8367(8) 0.5288(7) 0.4512(16) 0.401(17) Uani 1 1 d G U . D -1
H1G H 0.859933 0.542359 0.458968 0.481 Uiso 1 1 calc R U . D -1
C1H C 0.8245(9) 0.4844(7) 0.4246(17) 0.339(14) Uani 1 1 d G U . D -1
H1H H 0.839371 0.467581 0.414075 0.407 Uiso 1 1 calc R U . D -1
F7 F 0.8045(11) 0.6211(9) 0.507(2) 0.59(3) Uani 1 1 d G U . D -1
F8 F 0.8290(13) 0.6303(6) 0.454(2) 0.66(4) Uani 1 1 d G U . D -1
F13 F 0.8663(10) 0.6011(9) 0.5523(17) 0.60(3) Uani 1 1 d G U . D -1
S3 S 0.8612(3) 0.4326(4) 0.3350(7) 0.331(7) Uani 1 1 d G U . E -1
O3 O 0.8598(5) 0.4789(3) 0.3122(11) 0.402(15) Uani 1 1 d G U . E -1
O7 O 0.8965(4) 0.4219(7) 0.4011(7) 0.417(14) Uani 1 1 d G U . E -1
O8 O 0.8234(3) 0.4153(5) 0.3178(9) 0.269(11) Uani 1 1 d G U . E -1
C4 C 0.8687(4) 0.3962(4) 0.2841(8) 0.332(11) Uani 1 1 d G U . E -1
F14 F 0.8707(5) 0.3510(4) 0.2979(12) 0.351(13) Uani 1 1 d G U . E -1
F15 F 0.8385(6) 0.4012(7) 0.2198(8) 0.378(12) Uani 1 1 d G U . E -1
F16 F 0.9028(5) 0.4071(6) 0.2931(12) 0.393(15) Uani 1 1 d G U . E -1
S4 S 0.5988(8) 0.4123(7) 0.6442(14) 0.364(15) Uani 0.5 1 d G U P F -1
O9 O 0.6280(9) 0.4490(11) 0.6802(17) 0.33(2) Uani 0.5 1 d G U P F -1
O10 O 0.6075(12) 0.3796(10) 0.6117(19) 0.38(2) Uani 0.5 1 d G U P F -1
O11 O 0.5831(12) 0.3921(7) 0.676(2) 0.364(18) Uani 0.5 1 d G U P F -1
C1I C 0.5546(9) 0.4440(9) 0.5742(15) 0.43(2) Uani 0.5 1 d G U P F -1
F17 F 0.5234(9) 0.4155(14) 0.534(2) 0.53(4) Uani 0.5 1 d G U P F -1
F18 F 0.5415(11) 0.4765(11) 0.594(2) 0.47(3) Uani 0.5 1 d G U P F -1
F19 F 0.5629(15) 0.4655(11) 0.5377(16) 0.40(2) Uani 0.5 1 d G U P F -1
C20 C 0.8030(14) 0.2313(16) 0.352(2) 0.35(3) Uani 1 1 d D U . . .
H20A H 0.792722 0.200192 0.333608 0.530 Uiso 1 1 calc R U . . .
H20B H 0.783603 0.254716 0.320759 0.530 Uiso 1 1 calc R U . . .
H20C H 0.828863 0.236087 0.360305 0.530 Uiso 1 1 calc R U . . .
C1J C 0.6018(5) 0.7669(6) 0.4650(9) 0.259(9) Uani 1 1 d G U . G -1
C1K C 0.6269(5) 0.7307(5) 0.4735(9) 0.243(10) Uani 1 1 d G U . G -1
H1K H 0.634580 0.707270 0.505326 0.292 Uiso 1 1 calc R U . G -1
C1L C 0.6407(4) 0.7283(5) 0.4363(10) 0.231(9) Uani 1 1 d G U . G -1
H1L H 0.657730 0.703323 0.443181 0.277 Uiso 1 1 calc R U . G -1
C1M C 0.6301(5) 0.7620(6) 0.3891(10) 0.244(8) Uani 1 1 d G U . G -1
C1N C 0.6051(5) 0.7983(5) 0.3805(10) 0.260(10) Uani 1 1 d G U . G -1
H1N H 0.597364 0.821667 0.348719 0.312 Uiso 1 1 calc R U . G -1
C1O C 0.5912(5) 0.8006(5) 0.4178(10) 0.260(11) Uani 1 1 d G U . G -1
H1O H 0.574241 0.825621 0.410903 0.312 Uiso 1 1 calc R U . G -1
C1P C 0.5864(7) 0.7699(10) 0.5053(12) 0.332(14) Uani 1 1 d G U . G -1
H1P H 0.569244 0.798373 0.490617 0.398 Uiso 1 1 calc R U . G -1
C1Q C 0.6210(9) 0.7756(12) 0.5793(11) 0.51(4) Uani 1 1 d G U . G -1
H1QA H 0.609867 0.777403 0.603426 0.770 Uiso 1 1 calc R U . G -1
H1QB H 0.639248 0.748937 0.595010 0.770 Uiso 1 1 calc R U . G -1
H1QC H 0.635890 0.804233 0.586416 0.770 Uiso 1 1 calc R U . G -1
C1R C 0.5595(9) 0.7282(11) 0.4928(14) 0.51(3) Uani 1 1 d G U . G -1
H1RA H 0.550232 0.731383 0.519574 0.769 Uiso 1 1 calc R U . G -1
H1RB H 0.536124 0.727227 0.446126 0.769 Uiso 1 1 calc R U . G -1
H1RC H 0.574968 0.699322 0.504635 0.769 Uiso 1 1 calc R U . G -1
C1T C 0.6451(7) 0.7597(10) 0.3486(13) 0.323(16) Uani 1 1 d G U . G -1
H1TA H 0.634531 0.786228 0.318372 0.485 Uiso 1 1 calc R U . G -1
H1TB H 0.674657 0.760635 0.377811 0.485 Uiso 1 1 calc R U . G -1
H1TC H 0.635872 0.730711 0.323260 0.485 Uiso 1 1 calc R U . G -1
C1U C 0.7271(6) 0.5166(9) 0.1823(13) 0.369(11) Uani 1 1 d G U . H -1
C1W C 0.7506(5) 0.4821(9) 0.1823(13) 0.368(11) Uani 1 1 d G U . H -1
H1W H 0.779106 0.483424 0.213755 0.442 Uiso 1 1 calc R U . H -1
C1X C 0.7329(5) 0.4457(9) 0.1370(13) 0.345(10) Uani 1 1 d G U . H -1
H1X H 0.749589 0.422732 0.138189 0.414 Uiso 1 1 calc R U . H -1
C1Y C 0.6911(6) 0.4424(10) 0.0900(12) 0.337(9) Uani 1 1 d G U . H -1
C1Z C 0.6675(5) 0.4769(10) 0.0899(13) 0.360(11) Uani 1 1 d G U . H -1
H1Z H 0.638997 0.475549 0.058469 0.432 Uiso 1 1 calc R U . H -1
C21 C 0.6852(6) 0.5132(10) 0.1352(14) 0.362(10) Uani 1 1 d G U . H -1
H21 H 0.668512 0.536177 0.133996 0.434 Uiso 1 1 calc R U . H -1
C24 C 0.7460(9) 0.5565(10) 0.2315(16) 0.414(17) Uani 1 1 d G U . H -1
H24 H 0.723403 0.576393 0.221870 0.497 Uiso 1 1 calc R U . H -1
C25 C 0.7728(11) 0.5872(10) 0.223(2) 0.56(4) Uani 1 1 d G U . H -1
H25A H 0.784322 0.612412 0.255920 0.843 Uiso 1 1 calc R U . H -1
H25B H 0.794551 0.568402 0.230406 0.843 Uiso 1 1 calc R U . H -1
H25C H 0.756479 0.600439 0.179065 0.843 Uiso 1 1 calc R U . H -1
C26 C 0.7693(10) 0.5392(12) 0.3028(15) 0.53(3) Uani 1 1 d G U . H -1
H26A H 0.780970 0.565865 0.332820 0.792 Uiso 1 1 calc R U . H -1
H26B H 0.750892 0.522583 0.307680 0.792 Uiso 1 1 calc R U . H -1
H26C H 0.790953 0.518240 0.313297 0.792 Uiso 1 1 calc R U . H -1
C27 C 0.6718(8) 0.4031(11) 0.0407(13) 0.378(15) Uani 1 1 d G U . H -1
H27A H 0.642396 0.406737 0.012007 0.567 Uiso 1 1 calc R U . H -1
H27B H 0.681302 0.403718 0.014162 0.567 Uiso 1 1 calc R U . H -1
H27C H 0.679125 0.373399 0.064119 0.567 Uiso 1 1 calc R U . H -1

loop_
_atom_site_aniso_label
_atom_site_aniso_U_11
_atom_site_aniso_U_22
_atom_site_aniso_U_33
_atom_site_aniso_U_23
_atom_site_aniso_U_13
_atom_site_aniso_U_12
Ru01 0.1130(11) 0.1149(13) 0.259(3) 0.0283(14) 0.1109(15) 0.0180(9)
Ru02 0.1601(15) 0.0584(9) 0.226(2) -0.0140(10) 0.0869(15) -0.0070(8)
Ru03 0.248(2) 0.0564(9) 0.200(2) 0.0118(10) 0.1319(19) -0.0184(10)
Zn4 0.1306(15) 0.0471(10) 0.262(3) 0.0013(12) 0.1276(19) 0.0074(9)
Ru5 0.1341(18) 0.343(5) 0.431(6) 0.223(4) 0.156(3) 0.035(2)
O008 0.168(9) 0.044(5) 0.238(7) -0.012(6) 0.110(8) -0.011(6)
O00A 0.249(15) 0.047(6) 0.199(14) 0.005(9) 0.136(14) 0.006(8)
N00C 0.149(9) 0.053(5) 0.305(17) 0.041(9) 0.150(12) 0.021(6)
N00D 0.143(8) 0.061(5) 0.289(15) -0.005(9) 0.151(10) 0.001(5)
N00E 0.135(8) 0.048(5) 0.237(14) 0.021(7) 0.127(10) 0.015(5)
N00F 0.277(13) 0.034(6) 0.218(17) 0.019(9) 0.155(13) 0.019(9)
C0G 0.151(11) 0.057(6) 0.231(18) 0.015(10) 0.139(13) 0.010(7)
N00H 0.136(9) 0.057(6) 0.231(14) 0.006(6) 0.083(10) 0.017(6)
C01R 0.153(14) 0.064(7) 0.217(17) 0.009(9) 0.079(13) 0.022(10)
C01C 0.141(12) 0.065(7) 0.235(18) 0.004(9) 0.086(13) 0.009(9)
C01D 0.130(11) 0.056(7) 0.255(17) 0.009(8) 0.095(12) 0.010(7)
C01I 0.178(15) 0.051(7) 0.27(2) 0.001(9) 0.125(15) 0.006(9)
C01Q 0.163(13) 0.054(7) 0.261(19) 0.003(9) 0.117(14) 0.005(9)
O00I 0.108(7) 0.175(9) 0.255(7) 0.043(7) 0.109(6) 0.034(8)
N00K 0.171(12) 0.059(6) 0.180(13) 0.007(6) 0.111(10) -0.006(6)
C0L 0.124(8) 0.075(10) 0.233(16) 0.038(10) 0.115(10) 0.020(8)
C0J 0.136(8) 0.058(8) 0.241(16) 0.042(9) 0.128(10) 0.014(7)
C0S 0.141(9) 0.087(11) 0.244(17) 0.024(11) 0.122(10) 0.018(9)
C0AA 0.138(9) 0.103(13) 0.254(17) 0.022(12) 0.123(11) -0.003(10)
N00B 0.126(6) 0.087(9) 0.254(14) 0.040(9) 0.120(8) 0.013(6)
C12 0.128(8) 0.087(10) 0.237(15) 0.045(10) 0.124(10) 0.005(8)
O00M 0.179(10) 0.101(9) 0.264(9) 0.004(8) 0.150(9) 0.015(8)
C0O 0.150(11) 0.045(6) 0.214(17) 0.017(9) 0.125(12) 0.012(6)
C00P 0.125(10) 0.059(6) 0.259(18) 0.032(10) 0.122(11) 0.019(6)
N00Q 0.104(8) 0.197(19) 0.36(2) 0.142(18) 0.116(11) 0.034(9)
N00R 0.138(12) 0.109(7) 0.360(10) 0.044(7) 0.154(11) 0.000(6)
C00T 0.176(12) 0.046(7) 0.209(10) 0.008(13) 0.109(9) -0.009(12)
C00V 0.137(10) 0.063(6) 0.178(14) 0.002(7) 0.105(9) -0.005(6)
C00W 0.143(10) 0.062(6) 0.255(17) -0.015(10) 0.138(12) -0.012(6)
C0X 0.142(8) 0.060(6) 0.271(18) 0.052(10) 0.139(11) 0.024(6)
F00Y 0.272(17) 0.183(11) 0.43(3) 0.014(15) 0.246(19) 0.080(12)
C00Z 0.334(19) 0.104(12) 0.238(14) 0.003(10) 0.197(15) -0.073(12)
C010 0.150(11) 0.059(7) 0.182(14) 0.008(7) 0.100(9) 0.000(7)
C011 0.151(11) 0.072(7) 0.167(13) 0.005(7) 0.107(9) -0.012(7)
C013 0.179(13) 0.056(7) 0.167(14) -0.007(7) 0.114(10) -0.013(7)
C014 0.148(11) 0.067(6) 0.32(2) 0.036(11) 0.160(13) 0.016(7)
C017 0.152(9) 0.054(5) 0.201(14) -0.001(7) 0.132(11) 0.003(5)
N018 0.150(9) 0.048(5) 0.307(16) 0.017(9) 0.149(11) 0.020(5)
C019 0.130(10) 0.066(6) 0.31(2) -0.011(12) 0.130(13) 0.015(7)
C01A 0.133(10) 0.073(6) 0.31(2) -0.046(12) 0.141(13) -0.019(7)
F01B 0.180(12) 0.27(2) 0.41(2) -0.047(18) 0.159(13) 0.058(14)
C01E 0.139(11) 0.054(6) 0.34(2) 0.040(12) 0.132(13) 0.020(7)
C01G 0.146(12) 0.089(8) 0.31(2) -0.026(14) 0.158(14) -0.016(8)
O01H 0.102(7) 0.166(9) 0.441(8) 0.140(8) 0.127(9) 0.027(7)
C01L 0.184(14) 0.069(7) 0.172(15) 0.004(8) 0.107(10) -0.008(8)
C01M 0.139(10) 0.080(6) 0.33(2) -0.034(12) 0.144(13) 0.000(7)
C01O 0.157(10) 0.050(6) 0.219(15) 0.002(9) 0.139(12) 0.005(6)
C01U 0.146(11) 0.046(6) 0.296(19) 0.005(9) 0.123(13) 0.009(6)
C01W 0.099(12) 0.179(10) 0.300(9) 0.082(8) 0.125(12) 0.019(10)
C01Y 0.276(14) 0.036(7) 0.244(19) -0.002(9) 0.162(15) 0.020(9)
C02S 0.271(14) 0.074(10) 0.23(2) 0.011(11) 0.155(17) 0.037(11)
C02E 0.279(15) 0.086(12) 0.26(2) 0.009(13) 0.160(18) 0.047(11)
C02W 0.264(12) 0.117(13) 0.29(2) 0.001(14) 0.180(14) 0.056(11)
C02U 0.274(15) 0.094(12) 0.28(2) -0.015(13) 0.169(18) 0.014(12)
C02V 0.270(15) 0.062(10) 0.25(2) -0.001(11) 0.156(17) 0.019(11)
C01Z 0.171(13) 0.072(8) 0.37(2) 0.034(14) 0.181(16) 0.010(8)
C021 0.326(18) 0.110(11) 0.238(19) 0.019(12) 0.197(15) -0.043(12)
C023 0.146(11) 0.080(7) 0.26(2) -0.019(12) 0.145(14) -0.010(8)
C027 0.36(2) 0.164(14) 0.29(3) -0.001(19) 0.24(2) -0.040(17)
C028 0.276(14) 0.184(16) 0.39(2) 0.013(18) 0.223(16) 0.080(15)
C02A 0.129(12) 0.068(7) 0.32(2) -0.012(13) 0.112(15) 0.026(8)
C02F 0.131(11) 0.114(15) 0.36(3) -0.037(16) 0.149(13) 0.001(9)
C02G 0.289(18) 0.070(8) 0.24(2) 0.028(11) 0.145(15) -0.030(10)
C02H 0.115(11) 0.065(7) 0.33(2) -0.013(13) 0.090(14) 0.016(7)
C02L 0.306(17) 0.119(13) 0.208(10) 0.030(9) 0.150(11) -0.059(11)
C02M 0.288(16) 0.097(11) 0.24(2) 0.020(12) 0.162(14) -0.042(11)
C02N 0.144(12) 0.058(7) 0.38(3) 0.050(13) 0.144(16) 0.018(8)
C02O 0.153(11) 0.047(6) 0.31(2) -0.007(11) 0.135(14) 0.009(7)
C030 0.288(17) 0.080(9) 0.241(18) 0.045(9) 0.148(13) -0.037(9)
C03C 0.40(4) 0.153(13) 0.37(4) 0.02(2) 0.33(4) -0.02(2)
C03E 0.31(2) 0.124(18) 0.27(3) 0.085(17) 0.14(3) 0.042(16)
C03F 0.39(4) 0.19(3) 0.34(4) -0.02(3) 0.28(3) -0.10(3)
N03H 0.123(12) 0.255(9) 0.310(10) 0.099(8) 0.149(11) 0.044(9)
N03M 0.192(14) 0.046(6) 0.204(11) 0.007(10) 0.120(9) -0.008(9)
C23 0.111(13) 0.143(9) 0.363(9) 0.085(8) 0.128(14) 0.009(10)
C11 0.253(18) 0.040(7) 0.195(17) -0.007(15) 0.130(15) 0.005(10)
F12 0.311(19) 0.173(13) 0.53(3) 0.017(19) 0.29(2) 0.083(14)
C13 0.105(11) 0.136(17) 0.35(3) -0.056(16) 0.120(16) -0.023(10)
C16 0.129(13) 0.132(18) 0.35(3) -0.066(17) 0.148(16) -0.010(12)
C22 0.111(14) 0.20(3) 0.37(3) 0.12(2) 0.117(16) 0.022(14)
C0BA 0.137(11) 0.243(18) 0.255(8) 0.020(11) 0.121(9) 0.061(12)
C1S 0.140(12) 0.182(14) 0.267(14) 0.067(11) 0.101(12) 0.052(10)
C025 0.131(13) 0.135(8) 0.255(14) 0.017(9) 0.071(12) 0.043(8)
C033 0.119(11) 0.203(15) 0.224(14) -0.021(12) 0.082(10) 0.037(10)
C02C 0.120(7) 0.182(14) 0.261(16) -0.011(12) 0.113(9) 0.016(9)
C1V 0.127(8) 0.179(13) 0.274(12) -0.035(10) 0.115(7) 0.023(9)
C30 0.34(4) 0.17(2) 0.30(4) -0.01(2) 0.14(4) 0.09(2)
C32 0.18(2) 0.203(19) 0.35(3) -0.09(2) 0.089(18) 0.056(16)
C2AA 0.139(14) 0.21(3) 0.37(3) 0.13(2) 0.128(19) 0.019(14)
C42 0.23(2) 0.134(10) 0.28(2) 0.021(15) 0.04(2) 0.053(11)
S2 0.256(12) 0.135(9) 0.47(2) -0.029(12) 0.288(14) 0.036(9)
O4 0.163(16) 0.145(12) 0.31(3) -0.073(15) 0.188(19) -0.050(13)
O5 0.31(3) 0.16(3) 0.62(5) 0.02(3) 0.36(4) -0.05(3)
O6 0.66(6) 0.13(2) 0.39(4) -0.02(3) 0.30(3) 0.03(4)
C6 0.255(16) 0.075(15) 0.50(3) -0.036(17) 0.276(16) 0.038(18)
F1 0.22(2) 0.089(14) 0.78(6) 0.03(2) 0.24(3) 0.024(17)
F2 0.269(19) 0.39(4) 0.57(5) 0.01(4) 0.33(3) 0.12(3)
F9 0.43(4) 0.17(2) 0.40(3) 0.01(3) 0.29(2) 0.04(3)
C2 0.168(16) 0.337(12) 0.37(2) 0.005(16) 0.158(18) 0.039(14)
C3 0.182(19) 0.32(2) 0.39(3) -0.04(2) 0.14(2) 0.030(16)
C1 0.24(2) 0.33(3) 0.39(3) -0.03(2) 0.14(2) 0.07(2)
C5 0.26(2) 0.32(2) 0.43(3) -0.03(2) 0.15(2) 0.105(18)
C7 0.31(3) 0.34(3) 0.41(3) -0.04(2) 0.14(2) 0.123(19)
C8 0.27(2) 0.35(3) 0.44(3) -0.03(2) 0.18(3) 0.09(2)
C9 0.22(2) 0.34(3) 0.43(3) -0.02(2) 0.20(2) 0.053(19)
F3 0.37(3) 0.37(4) 0.51(5) -0.10(4) 0.19(3) 0.06(2)
F10 0.41(3) 0.44(4) 0.31(3) -0.10(2) 0.09(3) 0.23(3)
F11 0.41(4) 0.36(4) 0.43(3) -0.02(3) 0.18(3) 0.14(3)
C15 0.237(18) 0.113(11) 0.251(18) 0.015(13) 0.164(14) -0.028(14)
C17 0.28(2) 0.146(13) 0.30(2) 0.022(16) 0.190(18) -0.058(17)
C18 0.33(3) 0.23(2) 0.30(3) 0.020(19) 0.214(19) -0.09(2)
C19 0.41(2) 0.28(2) 0.28(2) 0.03(2) 0.244(18) -0.08(2)
C1A 0.49(3) 0.38(3) 0.27(2) 0.03(2) 0.27(2) -0.11(3)
C1B 0.35(3) 0.24(2) 0.27(3) 0.01(2) 0.232(19) -0.04(2)
C1C 0.28(2) 0.170(15) 0.28(2) 0.001(17) 0.207(17) -0.028(18)
F4 0.48(4) 0.45(3) 0.30(3) 0.02(2) 0.25(3) -0.22(3)
F5 0.66(5) 0.57(5) 0.32(3) -0.12(3) 0.34(3) -0.21(4)
F6 0.51(3) 0.57(4) 0.55(4) 0.08(4) 0.42(3) -0.08(3)
C10 0.29(2) 0.117(9) 0.45(2) 0.015(13) 0.242(18) -0.041(12)
C14 0.33(3) 0.19(2) 0.52(3) -0.06(2) 0.26(2) -0.01(2)
C1D 0.39(3) 0.22(2) 0.55(4) -0.09(3) 0.27(3) -0.02(2)
C1E 0.45(3) 0.24(2) 0.60(4) -0.06(2) 0.29(3) -0.08(2)
C1F 0.55(4) 0.23(3) 0.65(4) -0.06(3) 0.32(3) -0.10(3)
C1G 0.39(3) 0.23(2) 0.57(4) -0.05(2) 0.28(3) -0.15(2)
C1H 0.34(3) 0.21(2) 0.50(3) -0.02(2) 0.27(2) -0.131(18)
F7 0.65(5) 0.31(4) 0.70(6) -0.10(4) 0.35(4) 0.00(4)
F8 0.73(6) 0.33(4) 0.84(6) 0.04(5) 0.44(5) -0.15(5)
F13 0.62(4) 0.24(3) 0.69(5) -0.19(3) 0.27(4) -0.02(3)
S3 0.217(8) 0.284(12) 0.56(2) -0.091(14) 0.273(12) -0.071(9)
O3 0.42(3) 0.216(16) 0.73(5) -0.17(2) 0.43(3) -0.16(2)
O7 0.127(10) 0.43(4) 0.59(2) -0.19(2) 0.165(15) -0.104(18)
O8 0.134(9) 0.28(2) 0.39(3) 0.03(2) 0.156(14) -0.016(13)
C4 0.248(19) 0.217(17) 0.61(3) -0.05(2) 0.304(19) -0.013(19)
F14 0.27(2) 0.226(16) 0.60(4) -0.041(18) 0.29(2) -0.042(16)
F15 0.41(2) 0.23(2) 0.58(2) -0.05(2) 0.34(2) -0.04(2)
F16 0.353(19) 0.27(2) 0.76(4) 0.00(3) 0.44(3) 0.00(2)
S4 0.42(3) 0.171(19) 0.53(3) -0.062(18) 0.30(2) 0.005(17)
O9 0.39(3) 0.17(3) 0.53(5) -0.09(3) 0.33(3) 0.02(2)
O10 0.40(5) 0.22(4) 0.50(5) -0.11(3) 0.27(4) -0.03(3)
O11 0.47(4) 0.044(15) 0.67(4) -0.03(2) 0.40(3) 0.06(2)
C1I 0.48(3) 0.26(3) 0.49(4) -0.08(2) 0.27(2) 0.05(2)
F17 0.51(5) 0.37(6) 0.54(6) -0.06(4) 0.23(3) -0.02(4)
F18 0.50(6) 0.35(5) 0.57(6) -0.03(4) 0.33(4) 0.12(4)
F19 0.49(5) 0.24(3) 0.36(4) -0.16(2) 0.21(3) 0.01(3)
C20 0.29(4) 0.24(4) 0.27(3) -0.03(2) 0.04(3) 0.11(3)
C1J 0.204(19) 0.194(17) 0.250(12) -0.090(13) 0.073(13) -0.015(14)
C1K 0.20(2) 0.155(15) 0.240(9) -0.046(11) 0.068(10) -0.007(12)
C1L 0.162(9) 0.132(13) 0.280(16) -0.050(13) 0.075(10) -0.022(9)
C1M 0.195(14) 0.131(14) 0.323(19) -0.053(14) 0.116(11) -0.070(12)
C1N 0.24(2) 0.080(10) 0.317(18) -0.051(10) 0.100(15) -0.058(9)
C1O 0.211(18) 0.116(10) 0.286(17) -0.087(11) 0.067(15) -0.015(12)
C1P 0.27(3) 0.35(3) 0.27(2) -0.14(2) 0.113(19) -0.03(3)
C1Q 0.54(7) 0.52(7) 0.24(2) -0.12(5) 0.12(3) 0.02(5)
C1R 0.45(6) 0.58(7) 0.42(6) 0.01(6) 0.23(4) -0.15(5)
C1T 0.21(3) 0.32(4) 0.41(3) -0.06(3) 0.18(2) -0.14(3)
C1U 0.234(17) 0.348(15) 0.56(2) 0.219(15) 0.263(18) 0.021(13)
C1W 0.196(13) 0.36(2) 0.56(2) 0.207(19) 0.236(16) 0.016(14)
C1X 0.189(14) 0.37(3) 0.50(2) 0.232(18) 0.220(16) 0.035(16)
C1Y 0.193(15) 0.38(3) 0.457(13) 0.250(14) 0.208(15) 0.048(16)
C1Z 0.205(15) 0.40(3) 0.466(12) 0.270(15) 0.201(13) 0.084(15)
C21 0.236(16) 0.367(18) 0.512(19) 0.264(15) 0.244(16) 0.071(14)
C24 0.33(3) 0.32(2) 0.59(3) 0.22(2) 0.28(2) 0.01(2)
C25 0.42(5) 0.42(5) 0.86(7) 0.15(5) 0.41(5) -0.10(4)
C26 0.41(6) 0.50(7) 0.56(3) 0.21(3) 0.23(5) 0.14(5)
C27 0.25(3) 0.42(4) 0.43(2) 0.23(2) 0.19(3) 0.05(3)

loop_
_atom_type_symbol
_atom_type_description
_atom_type_scat_dispersion_real
_atom_type_scat_dispersion_imag
_atom_type_scat_source
C C 0.0033 0.0016 'International Tables Vol C Tables 4.2.6.8 and 6.1.1.4'
H H 0.0000 0.0000 'International Tables Vol C Tables 4.2.6.8 and 6.1.1.4'
F F 0.0171 0.0103 'International Tables Vol C Tables 4.2.6.8 and 6.1.1.4'
N N 0.0061 0.0033 'International Tables Vol C Tables 4.2.6.8 and 6.1.1.4'
O O 0.0106 0.0060 'International Tables Vol C Tables 4.2.6.8 and 6.1.1.4'
Ru Ru -1.2594 0.8363 'International Tables Vol C Tables 4.2.6.8 and 6.1.1.4'
S S 0.1246 0.1234 'International Tables Vol C Tables 4.2.6.8 and 6.1.1.4'
Zn Zn 0.2839 1.4301 'International Tables Vol C Tables 4.2.6.8 and 6.1.1.4'

loop_
_geom_angle_atom_site_label_1
_geom_angle_atom_site_label_2
_geom_angle_atom_site_label_3
_geom_angle
_geom_angle_site_symmetry_1
_geom_angle_site_symmetry_3
_geom_angle_publ_flag
O00I Ru01 N00B 88.5(6) . . ?
O00I Ru01 C0BA 161.7(9) . . ?
O00I Ru01 C1S 124.9(10) . . ?
O00I Ru01 C025 95.0(8) . . ?
O00I Ru01 C033 88.4(6) . . ?
O00I Ru01 C02C 110.4(8) . . ?
O00I Ru01 C1V 147.2(8) . . ?
N00B Ru01 C0BA 95.1(6) . . ?
N00B Ru01 C1S 91.4(6) . . ?
N00B Ru01 C025 114.4(7) . . ?
N00B Ru01 C033 150.9(8) . . ?
N00B Ru01 C02C 161.0(8) . . ?
N00B Ru01 C1V 123.3(8) . . ?
N00R Ru01 O00I 80.0(11) . . ?
N00R Ru01 N00B 81.8(6) . . ?
N00R Ru01 C0BA 118.2(12) . . ?
N00R Ru01 C1S 154.1(13) . . ?
N00R Ru01 C025 163.1(10) . . ?
N00R Ru01 C033 126.0(9) . . ?
N00R Ru01 C02C 98.8(7) . . ?
N00R Ru01 C1V 95.6(9) . . ?
C0BA Ru01 C1S 37.2(3) . . ?
C0BA Ru01 C025 67.1(3) . . ?
C025 Ru01 C1S 37.1(2) . . ?
C033 Ru01 C0BA 79.8(3) . . ?
C033 Ru01 C1S 67.2(3) . . ?
C033 Ru01 C025 37.3(2) . . ?
C02C Ru01 C0BA 67.8(4) . . ?
C02C Ru01 C1S 79.8(3) . . ?
C02C Ru01 C025 67.6(3) . . ?
C02C Ru01 C033 37.6(2) . . ?
C02C Ru01 C1V 37.7(2) . . ?
C1V Ru01 C0BA 37.5(3) . . ?
C1V Ru01 C1S 67.4(4) . . ?
C1V Ru01 C025 79.8(3) . . ?
C1V Ru01 C033 67.9(3) . . ?
O008 Ru02 N00H 86.4(5) . . ?
O008 Ru02 N03M 77.4(8) . 2_655 ?
O008 Ru02 C1J 154.5(6) . . ?
O008 Ru02 C1K 153.4(8) . . ?
O008 Ru02 C1L 115.6(8) . . ?
O008 Ru02 C1M 88.9(7) . . ?
O008 Ru02 C1N 90.2(7) . . ?
O008 Ru02 C1O 117.1(7) . . ?
N00H Ru02 C1J 119.0(7) . . ?
N00H Ru02 C1K 92.5(6) . . ?
N00H Ru02 C1L 91.8(5) . . ?
N00H Ru02 C1M 117.3(6) . . ?
N00H Ru02 C1N 154.3(7) . . ?
N00H Ru02 C1O 156.4(8) . . ?
N03M Ru02 N00H 85.8(5) 2_655 . ?
N03M Ru02 C1J 101.4(8) 2_655 . ?
N03M Ru02 C1K 129.1(10) 2_655 . ?
N03M Ru02 C1L 166.6(10) 2_655 . ?
N03M Ru02 C1M 152.6(7) 2_655 . ?
N03M Ru02 C1N 118.3(6) 2_655 . ?
N03M Ru02 C1O 97.8(7) 2_655 . ?
C1J Ru02 C1M 80.9(3) . . ?
C1J Ru02 C1N 67.6(3) . . ?
C1K Ru02 C1J 37.8(3) . . ?
C1K Ru02 C1L 37.8(2) . . ?
C1K Ru02 C1M 68.0(3) . . ?
C1K Ru02 C1N 79.3(3) . . ?
C1K Ru02 C1O 67.1(4) . . ?
C1L Ru02 C1J 68.3(4) . . ?
C1L Ru02 C1M 37.4(2) . . ?
C1L Ru02 C1N 66.7(3) . . ?
C1L Ru02 C1O 79.3(3) . . ?
C1N Ru02 C1M 37.1(2) . . ?
C1O Ru02 C1J 37.4(2) . . ?
C1O Ru02 C1M 67.3(3) . . ?
C1O Ru02 C1N 37.1(2) . . ?
O00A Ru03 N00K 82.2(6) . . ?
O00A Ru03 C00Z 130.8(13) . . ?
O00A Ru03 C021 168.4(12) . . ?
O00A Ru03 C02G 106.7(11) . . ?
O00A Ru03 C02L 99.2(12) . . ?
O00A Ru03 C02M 144.4(10) . . ?
O00A Ru03 C030 90.3(11) . . ?
N00F Ru03 O00A 75.9(9) 2_655 . ?
N00F Ru03 N00K 88.0(7) 2_655 . ?
N00F Ru03 C00Z 152.7(15) 2_655 . ?
N00F Ru03 C021 115.2(14) 2_655 . ?
N00F Ru03 C02G 97.4(11) 2_655 . ?
N00F Ru03 C02L 163.1(10) 2_655 . ?
N00F Ru03 C02M 94.1(12) 2_655 . ?
N00F Ru03 C030 126.9(10) 2_655 . ?
N00K Ru03 C021 100.6(9) . . ?
N00K Ru03 C02G 170.5(12) . . ?
N00K Ru03 C02L 107.5(9) . . ?
N00K Ru03 C02M 132.3(10) . . ?
N00K Ru03 C030 141.3(11) . . ?
C00Z Ru03 N00K 90.1(8) . . ?
C00Z Ru03 C021 38.6(13) . . ?
C00Z Ru03 C02G 81.4(12) . . ?
C00Z Ru03 C02L 37.7(13) . . ?
C00Z Ru03 C02M 67.5(12) . . ?
C00Z Ru03 C030 66.5(13) . . ?
C021 Ru03 C02L 69.2(15) . . ?
C021 Ru03 C030 80.5(14) . . ?
C02G Ru03 C021 70.0(13) . . ?
C02G Ru03 C02L 68.1(11) . . ?
C02G Ru03 C02M 39.8(12) . . ?
C02G Ru03 C030 37.7(11) . . ?
C02M Ru03 C021 36.9(12) . . ?
C02M Ru03 C02L 80.4(13) . . ?
C02M Ru03 C030 68.3(13) . . ?
C030 Ru03 C02L 36.3(12) . . ?
N00C Zn4 O00M 97.7(8) . . ?
N00D Zn4 N00C 164.9(9) . . ?
N00D Zn4 N00E 88.5(5) . . ?
N00D Zn4 O00M 97.3(8) . . ?
N00D Zn4 N018 88.1(6) . . ?
N00E Zn4 N00C 90.4(5) . . ?
N00E Zn4 O00M 101.1(7) . . ?
N00E Zn4 N018 165.7(9) . . ?
N018 Zn4 N00C 89.3(6) . . ?
N018 Zn4 O00M 93.2(8) . . ?
N00Q Ru5 N03H 84.6(9) . . ?
N00Q Ru5 C1U 127.1(10) . . ?
N00Q Ru5 C1W 164.5(10) . . ?
N00Q Ru5 C1X 147.9(12) . . ?
N00Q Ru5 C1Y 112.6(11) . . ?
N00Q Ru5 C1Z 91.5(9) . . ?
N00Q Ru5 C21 97.3(8) . . ?
O01H Ru5 N00Q 89.1(11) . . ?
O01H Ru5 N03H 74.8(11) . . ?
O01H Ru5 C1U 88.4(9) . . ?
O01H Ru5 C1W 93.2(9) . . ?
O01H Ru5 C1X 121.8(8) . . ?
O01H Ru5 C1Y 158.1(7) . . ?
O01H Ru5 C1Z 151.5(11) . . ?
O01H Ru5 C21 113.8(11) . . ?
N03H Ru5 C1W 110.8(7) . . ?
N03H Ru5 C1X 94.6(9) . . ?
N03H Ru5 C1Y 103.6(12) . . ?
N03H Ru5 C1Z 133.6(13) . . ?
C1U Ru5 N03H 144.3(8) . . ?
C1U Ru5 C1W 37.7(3) . . ?
C1U Ru5 C1X 67.6(4) . . ?
C1U Ru5 C1Y 80.7(5) . . ?
C1U Ru5 C1Z 68.7(5) . . ?
C1W Ru5 C1X 36.9(3) . . ?
C1W Ru5 C1Y 66.7(5) . . ?
C1X Ru5 C1Y 36.4(4) . . ?
C1Z Ru5 C1W 79.2(5) . . ?
C1Z Ru5 C1X 66.0(6) . . ?
C1Z Ru5 C1Y 36.9(4) . . ?
C21 Ru5 N03H 171.1(13) . . ?
C21 Ru5 C1U 38.4(3) . . ?
C21 Ru5 C1W 67.7(4) . . ?
C21 Ru5 C1X 79.1(5) . . ?
C21 Ru5 C1Y 67.7(5) . . ?
C21 Ru5 C1Z 37.9(3) . . ?
C00T O008 Ru02 115.5(18) . . ?
C11 O00A Ru03 112(2) . . ?
C014 N00C Zn4 123.3(11) . . ?
C014 N00C C01E 111.2(15) . . ?
C01E N00C Zn4 124.1(13) . . ?
C00W N00D Zn4 126.3(11) . . ?
C01A N00D Zn4 126.6(11) . . ?
C01A N00D C00W 105.0(14) . . ?
C00P N00E Zn4 124.6(10) . . ?
C01O N00E Zn4 128.1(11) . . ?
C01O N00E C00P 107.0(12) . . ?
C01Y N00F Ru03 124.2(19) . 2_655 ?
C11 N00F Ru03 118(2) . 2_655 ?
C11 N00F C01Y 117(2) . . ?
C0O C0G H0G 125.8 . . ?
C0O C0G C00P 108.4(15) . . ?
C00P C0G H0G 125.8 . . ?
C01R N00H Ru02 118.7(7) . . ?
C01R N00H C01Q 120.0 . . ?
C01Q N00H Ru02 121.3(7) . . ?
N00H C01R H01R 120.0 . . ?
N00H C01R C01C 120.0 . . ?
C01C C01R H01R 120.0 . . ?
C01R C01C H01C 120.0 . . ?
C01R C01C C01D 120.0 . . ?
C01D C01C H01C 120.0 . . ?
C01C C01D C01U 118.2(15) . . ?
C01I C01D C01C 120.0 . . ?
C01I C01D C01U 121.7(15) . . ?
C01D C01I H01I 120.0 . . ?
C01Q C01I C01D 120.0 . . ?
C01Q C01I H01I 120.0 . . ?
N00H C01Q H01Q 120.0 . . ?
C01I C01Q N00H 120.0 . . ?
C01I C01Q H01Q 120.0 . . ?
C01W O00I Ru01 106(2) . . ?
C013 N00K Ru03 122.4(14) . . ?
C013 N00K C01L 119.9(16) . . ?
C01L N00K Ru03 117.7(14) . . ?
C0J C0L H0L 120.0 . . ?
C0J C0L C12 120.0 . . ?
C12 C0L H0L 120.0 . . ?
C0L C0J C0X 118.5(14) . . ?
C0S C0J C0L 120.0 . . ?
C0S C0J C0X 121.3(14) . . ?
C0J C0S H0S 120.0 . . ?
C0AA C0S C0J 120.0 . . ?
C0AA C0S H0S 120.0 . . ?
C0S C0AA H0AA 120.0 . . ?
C0S C0AA N00B 120.0 . . ?
N00B C0AA H0AA 120.0 . . ?
C0AA N00B Ru01 119.2(8) . . ?
C12 N00B Ru01 120.4(8) . . ?
C12 N00B C0AA 120.0 . . ?
C0L C12 H12 120.0 . . ?
N00B C12 C0L 120.0 . . ?
N00B C12 H12 120.0 . . ?
C0G C0O H0O 126.4 . . ?
C0G C0O C01O 107.2(13) . . ?
C01O C0O H0O 126.4 . . ?
N00E C00P C0G 107.7(13) . . ?
C0X C00P N00E 125.1(15) . . ?
C0X C00P C0G 127.2(16) . . ?
C22 N00Q Ru5 122(2) . . ?
C2AA N00Q Ru5 117(2) . . ?
C2AA N00Q C22 120.3(18) . . ?
C23 N00R Ru01 115(2) . . ?
C23 N00R C10 105(2) . . ?
C10 N00R Ru01 140(3) . . ?
O008 C00T C00T 117(4) . 2_655 ?
N03M C00T O008 129(3) . . ?
N03M C00T C00T 113(4) . 2_655 ?
C010 C00V C011 118.1(15) . . ?
C010 C00V C017 120.8(18) . . ?
C011 C00V C017 121.1(18) . . ?
C017 C00W N00D 125.1(15) . . ?
C023 C00W N00D 110.8(15) . . ?
C023 C00W C017 124.0(15) . . ?
C00P C0X C0J 115.5(14) . . ?
C00P C0X C014 126.2(16) . . ?
C014 C0X C0J 118.4(14) . . ?
Ru03 C00Z H00Z 128.5 . . ?
C021 C00Z Ru03 72(2) . . ?
C021 C00Z H00Z 118.6 . . ?
C02L C00Z Ru03 73(2) . . ?
C02L C00Z H00Z 118.6 . . ?
C02L C00Z C021 123(3) . . ?
C00V C010 H010 120.5 . . ?
C00V C010 C013 118.9(19) . . ?
C013 C010 H010 120.5 . . ?
C00V C011 H011 120.7 . . ?
C00V C011 C01L 118.5(19) . . ?
C01L C011 H011 120.7 . . ?
N00K C013 C010 121.3(19) . . ?
N00K C013 H013 119.4 . . ?
C010 C013 H013 119.4 . . ?
N00C C014 C0X 128.7(16) . . ?
N00C C014 C01Z 108.0(15) . . ?
C0X C014 C01Z 122.7(17) . . ?
C00V C017 C01O 117.9(14) . . ?
C00W C017 C00V 118.8(15) . . ?
C00W C017 C01O 123.3(13) . . ?
C019 N018 Zn4 127.9(12) . . ?
C019 N018 C02O 108.0(14) . . ?
C02O N018 Zn4 123.6(12) . . ?
N018 C019 C01M 125.6(15) . . ?
N018 C019 C02A 110.2(17) . . ?
C01M C019 C02A 124.1(19) . . ?
N00D C01A C01G 110.8(15) . . ?
N00D C01A C01M 125.0(18) . . ?
C01G C01A C01M 123.8(17) . . ?
N00C C01E C02N 105.1(16) . . ?
C01U C01E N00C 125.4(18) . . ?
C01U C01E C02N 129.4(16) . . ?
C01A C01G H01G 126.7 . . ?
C023 C01G C01A 106.7(16) . . ?
C023 C01G H01G 126.7 . . ?
C23 O01H Ru5 122(2) . . ?
N00K C01L C011 123(2) . . ?
N00K C01L H01L 118.4 . . ?
C011 C01L H01L 118.4 . . ?
C019 C01M C01A 124.2(17) . . ?
C019 C01M C02F 117.9(18) . . ?
C01A C01M C02F 116(2) . . ?
N00E C01O C0O 109.6(14) . . ?
N00E C01O C017 126.5(14) . . ?
C017 C01O C0O 123.9(13) . . ?
C01E C01U C01D 114.1(17) . . ?
C02O C01U C01D 116.6(16) . . ?
C02O C01U C01E 129.3(16) . . ?
O00I C01W N03H 121(3) . . ?
O00I C01W C23 130(3) . . ?
N03H C01W C23 109(3) . . ?
C02S C01Y N00F 117.8(13) . . ?
C02S C01Y C02V 120.0 . . ?
C02V C01Y N00F 122.1(13) . . ?
C01Y C02S H02S 120.0 . . ?
C02E C02S C01Y 120.0 . . ?
C02E C02S H02S 120.0 . . ?
C02S C02E H02E 120.0 . . ?
C02W C02E C02S 120.0 . . ?
C02W C02E H02E 120.0 . . ?
C02E C02W C02U 120.0 . . ?
C028 C02W C02E 130.9(17) . . ?
C028 C02W C02U 109.1(16) . . ?
C02W C02U H02U 120.0 . . ?
C02V C02U C02W 120.0 . . ?
C02V C02U H02U 120.0 . . ?
C01Y C02V H02V 120.0 . . ?
C02U C02V C01Y 120.0 . . ?
C02U C02V H02V 120.0 . . ?
C014 C01Z H01Z 128.5 . . ?
C02N C01Z C014 102.9(18) . . ?
C02N C01Z H01Z 128.5 . . ?
C00Z C021 Ru03 69(2) . . ?
C00Z C021 C027 118(4) . . ?
C027 C021 Ru03 132(2) . . ?
C02M C021 Ru03 71(2) . . ?
C02M C021 C00Z 117(4) . . ?
C02M C021 C027 125(4) . . ?
C00W C023 C01G 106.5(16) . . ?
C00W C023 H023 126.8 . . ?
C01G C023 H023 126.8 . . ?
C021 C027 H027 102.9 . . ?
C021 C027 C03C 124(3) . . ?
C021 C027 C03F 114(3) . . ?
C03C C027 H027 102.9 . . ?
C03F C027 H027 102.9 . . ?
C03F C027 C03C 107(3) . . ?
F00Y C028 F01B 88.9(7) . . ?
C02W C028 F00Y 112.8(15) . . ?
C02W C028 F01B 116.9(18) . . ?
C02W C028 F12 139(2) . . ?
F12 C028 F00Y 96.2(11) . . ?
F12 C028 F01B 91.0(12) . . ?
C019 C02A H02A 126.9 . . ?
C02H C02A C019 106.2(19) . . ?
C02H C02A H02A 126.9 . . ?
C13 C02F C01M 122(4) . . ?
C16 C02F C01M 124(3) . . ?
C16 C02F C13 113(3) . . ?
Ru03 C02G H02G 126.6 . . ?
C02M C02G Ru03 70.8(13) . . ?
C02M C02G H02G 121.7 . . ?
C030 C02G Ru03 72.7(14) . . ?
C030 C02G H02G 121.7 . . ?
C030 C02G C02M 117(3) . . ?
C02A C02H H02H 124.8 . . ?
C02A C02H C02O 110.3(17) . . ?
C02O C02H H02H 124.8 . . ?
Ru03 C02L H02L 130.9 . . ?
C00Z C02L Ru03 69(2) . . ?
C00Z C02L H02L 120.8 . . ?
C030 C02L Ru03 71.8(19) . . ?
C030 C02L C00Z 118(4) . . ?
C030 C02L H02L 120.8 . . ?
Ru03 C02M H02M 132.8 . . ?
C021 C02M Ru03 71.7(18) . . ?
C021 C02M C02G 121(4) . . ?
C021 C02M H02M 119.3 . . ?
C02G C02M Ru03 69.4(17) . . ?
C02G C02M H02M 119.3 . . ?
C01E C02N H02N 123.9 . . ?
C01Z C02N C01E 112.2(16) . . ?
C01Z C02N H02N 123.9 . . ?
N018 C02O C02H 104.7(18) . . ?
C01U C02O N018 126.3(16) . . ?
C01U C02O C02H 128.9(17) . . ?
C02G C030 Ru03 69.6(16) . . ?
C02G C030 C03E 107(3) . . ?
C02L C030 Ru03 72.0(16) . . ?
C02L C030 C02G 123(4) . . ?
C02L C030 C03E 129(4) . . ?
C03E C030 Ru03 121(2) . . ?
C027 C03C H03A 109.5 . . ?
C027 C03C H03B 109.5 . . ?
C027 C03C H03C 109.5 . . ?
H03A C03C H03B 109.5 . . ?
H03A C03C H03C 109.5 . . ?
H03B C03C H03C 109.5 . . ?
C030 C03E H03D 109.5 . . ?
C030 C03E H03E 109.5 . . ?
C030 C03E H03F 109.5 . . ?
H03D C03E H03E 109.5 . . ?
H03D C03E H03F 109.5 . . ?
H03E C03E H03F 109.5 . . ?
C027 C03F H03G 109.5 . . ?
C027 C03F H03H 109.5 . . ?
C027 C03F H03I 109.5 . . ?
H03G C03F H03H 109.5 . . ?
H03G C03F H03I 109.5 . . ?
H03H C03F H03I 109.5 . . ?
C01W N03H Ru5 120(3) . . ?
C01W N03H C2 104(2) . . ?
C2 N03H Ru5 135(3) . . ?
C00T N03M Ru02 116.5(19) . 2_655 ?
C00T N03M C15 108(2) . . ?
C15 N03M Ru02 134.9(17) . 2_655 ?
N00R C23 O01H 135(3) . . ?
N00R C23 C01W 110(3) . . ?
O01H C23 C01W 114(3) . . ?
O00A C11 N00F 127(3) . . ?
O00A C11 C11 121(5) . 2_655 ?
N00F C11 C11 112(5) . 2_655 ?
C02F C13 H13 118.1 . . ?
C02F C13 C22 124(4) . 2_655 ?
C22 C13 H13 118.1 2_655 . ?
C02F C16 H16 114.0 . . ?
C02F C16 C2AA 132(4) . 2_655 ?
C2AA C16 H16 114.0 2_655 . ?
N00Q C22 C13 120(2) . 2_655 ?
N00Q C22 H22 120.0 . . ?
C13 C22 H22 120.0 2_655 . ?
Ru01 C0BA H0BA 130.0 . . ?
C1S C0BA Ru01 72.0(5) . . ?
C1S C0BA H0BA 120.0 . . ?
C1S C0BA C1V 120.0 . . ?
C1V C0BA Ru01 70.5(5) . . ?
C1V C0BA H0BA 120.0 . . ?
Ru01 C1S H1S 130.5 . . ?
C0BA C1S Ru01 70.8(6) . . ?
C0BA C1S H1S 120.0 . . ?
C0BA C1S C025 120.0 . . ?
C025 C1S Ru01 71.3(6) . . ?
C025 C1S H1S 120.0 . . ?
C1S C025 Ru01 71.6(6) . . ?
C1S C025 C42 117(3) . . ?
C033 C025 Ru01 70.6(5) . . ?
C033 C025 C1S 120.0 . . ?
C033 C025 C42 123(3) . . ?
C42 C025 Ru01 131.9(15) . . ?
Ru01 C033 H033 129.8 . . ?
C025 C033 Ru01 72.1(5) . . ?
C025 C033 H033 120.0 . . ?
C025 C033 C02C 120.0 . . ?
C02C C033 Ru01 70.6(5) . . ?
C02C C033 H033 120.0 . . ?
Ru01 C02C H02C 129.3 . . ?
C033 C02C Ru01 71.8(5) . . ?
C033 C02C H02C 120.0 . . ?
C033 C02C C1V 120.0 . . ?
C1V C02C Ru01 71.3(6) . . ?
C1V C02C H02C 120.0 . . ?
C0BA C1V Ru01 72.0(5) . . ?
C0BA C1V C32 115(3) . . ?
C02C C1V Ru01 71.0(6) . . ?
C02C C1V C0BA 120.0 . . ?
C02C C1V C32 124(3) . . ?
C32 C1V Ru01 123.6(16) . . ?
H30A C30 H30B 109.5 . . ?
H30A C30 H30C 109.5 . . ?
H30B C30 H30C 109.5 . . ?
C42 C30 H30A 109.5 . . ?
C42 C30 H30B 109.5 . . ?
C42 C30 H30C 109.5 . . ?
C1V C32 H32A 109.5 . . ?
C1V C32 H32B 109.5 . . ?
C1V C32 H32C 109.5 . . ?
H32A C32 H32B 109.5 . . ?
H32A C32 H32C 109.5 . . ?
H32B C32 H32C 109.5 . . ?
N00Q C2AA C16 110(2) . 2_655 ?
N00Q C2AA H2AA 125.0 . . ?
C16 C2AA H2AA 125.0 2_655 . ?
C025 C42 C30 124(3) . . ?
C025 C42 H42 111.3 . . ?
C025 C42 C20 112(4) . . ?
C30 C42 H42 111.3 . . ?
C30 C42 C20 84(3) . . ?
C20 C42 H42 111.3 . . ?
O4 S2 C6 102.3 . . ?
O5 S2 O4 115.3 . . ?
O5 S2 C6 102.4 . . ?
O6 S2 O4 115.7 . . ?
O6 S2 O5 115.5 . . ?
O6 S2 C6 102.5 . . ?
F1 C6 S2 111.8 . . ?
F2 C6 S2 111.8 . . ?
F2 C6 F1 107.0 . . ?
F2 C6 F9 107.0 . . ?
F9 C6 S2 111.9 . . ?
F9 C6 F1 107.0 . . ?
C3 C2 N03H 119.0(17) . . ?
C3 C2 C9 119.8 . . ?
C9 C2 N03H 120.8(17) . . ?
C2 C3 H3 119.8 . . ?
C2 C3 C1 120.4 . . ?
C1 C3 H3 119.8 . . ?
C3 C1 H1 120.2 . . ?
C5 C1 C3 119.7 . . ?
C5 C1 H1 120.2 . . ?
C1 C5 C7 121.1 . . ?
C1 C5 C8 120.4 . . ?
C8 C5 C7 118.5 . . ?
F3 C7 C5 112.6 . . ?
F3 C7 F10 107.0 . . ?
F3 C7 F11 106.9 . . ?
F10 C7 C5 111.8 . . ?
F10 C7 F11 106.4 . . ?
F11 C7 C5 111.8 . . ?
C5 C8 H8 120.2 . . ?
C9 C8 C5 119.6 . . ?
C9 C8 H8 120.2 . . ?
C2 C9 H9 119.9 . . ?
C8 C9 C2 120.1 . . ?
C8 C9 H9 119.9 . . ?
C17 C15 N03M 116.0(11) . . ?
C17 C15 C1C 120.0 . . ?
C1C C15 N03M 122.8(11) . . ?
C15 C17 H17 119.9 . . ?
C15 C17 C18 120.2 . . ?
C18 C17 H17 119.9 . . ?
C17 C18 H18 120.2 . . ?
C19 C18 C17 119.6 . . ?
C19 C18 H18 120.2 . . ?
C18 C19 C1A 120.9 . . ?
C18 C19 C1B 120.5 . . ?
C1B C19 C1A 118.6 . . ?
F4 C1A C19 112.5 . . ?
F4 C1A F5 107.1 . . ?
F4 C1A F6 107.1 . . ?
F5 C1A C19 111.8 . . ?
F6 C1A C19 111.7 . . ?
F6 C1A F5 106.3 . . ?
C19 C1B H1B 120.2 . . ?
C1C C1B C19 119.6 . . ?
C1C C1B H1B 120.2 . . ?
C15 C1C H1C 119.9 . . ?
C1B C1C C15 120.2 . . ?
C1B C1C H1C 119.9 . . ?
N00R C10 C14 119.3(18) . . ?
N00R C10 C1H 120.6(18) . . ?
C14 C10 C1H 120.0 . . ?
C10 C14 H14 119.9 . . ?
C10 C14 C1D 120.2 . . ?
C1D C14 H14 119.9 . . ?
C14 C1D H1D 120.2 . . ?
C1E C1D C14 119.6 . . ?
C1E C1D H1D 120.2 . . ?
C1D C1E C1F 120.8 . . ?
C1D C1E C1G 120.4 . . ?
C1G C1E C1F 118.7 . . ?
F7 C1F C1E 112.6 . . ?
F7 C1F F8 107.1 . . ?
F7 C1F F13 107.1 . . ?
F8 C1F C1E 111.7 . . ?
F8 C1F F13 106.4 . . ?
F13 C1F C1E 111.6 . . ?
C1E C1G H1G 120.2 . . ?
C1H C1G C1E 119.6 . . ?
C1H C1G H1G 120.2 . . ?
C10 C1H H1H 119.9 . . ?
C1G C1H C10 120.2 . . ?
C1G C1H H1H 119.9 . . ?
O3 S3 O7 115.5 . . ?
O3 S3 O8 115.5 . . ?
O3 S3 C4 102.4 . . ?
O7 S3 O8 115.4 . . ?
O7 S3 C4 102.4 . . ?
O8 S3 C4 102.5 . . ?
F14 C4 S3 111.9 . . ?
F14 C4 F15 106.9 . . ?
F14 C4 F16 107.0 . . ?
F15 C4 S3 111.9 . . ?
F15 C4 F16 106.9 . . ?
F16 C4 S3 111.9 . . ?
O9 S4 O10 115.6 . . ?
O9 S4 O11 115.6 . . ?
O9 S4 C1I 102.5 . . ?
O10 S4 O11 115.4 . . ?
O10 S4 C1I 102.5 . . ?
O11 S4 C1I 102.4 . . ?
F17 C1I S4 111.9 . . ?
F17 C1I F18 106.9 . . ?
F18 C1I S4 111.9 . . ?
F19 C1I S4 111.8 . . ?
F19 C1I F17 106.9 . . ?
F19 C1I F18 107.0 . . ?
C42 C20 H20A 109.5 . . ?
C42 C20 H20B 109.5 . . ?
C42 C20 H20C 109.5 . . ?
H20A C20 H20B 109.5 . . ?
H20A C20 H20C 109.5 . . ?
H20B C20 H20C 109.5 . . ?
C1K C1J Ru02 69.6(5) . . ?
C1K C1J C1P 121.8 . . ?
C1O C1J Ru02 71.3(5) . . ?
C1O C1J C1K 117.4 . . ?
C1O C1J C1P 120.8 . . ?
C1P C1J Ru02 130.1(5) . . ?
Ru02 C1K H1K 128.9 . . ?
C1J C1K Ru02 72.6(5) . . ?
C1J C1K H1K 119.4 . . ?
C1L C1K Ru02 71.5(6) . . ?
C1L C1K C1J 121.3 . . ?
C1L C1K H1K 119.4 . . ?
Ru02 C1L H1L 129.2 . . ?
C1K C1L Ru02 70.6(6) . . ?
C1K C1L H1L 119.4 . . ?
C1K C1L C1M 121.2 . . ?
C1M C1L Ru02 73.2(6) . . ?
C1M C1L H1L 119.4 . . ?
C1L C1M Ru02 69.4(5) . . ?
C1L C1M C1N 117.6 . . ?
C1L C1M C1T 121.5 . . ?
C1N C1M Ru02 71.0(5) . . ?
C1N C1M C1T 120.9 . . ?
C1T C1M Ru02 130.8(5) . . ?
Ru02 C1N H1N 130.4 . . ?
C1M C1N Ru02 71.9(5) . . ?
C1M C1N H1N 119.4 . . ?
C1O C1N Ru02 71.0(6) . . ?
C1O C1N C1M 121.1 . . ?
C1O C1N H1N 119.4 . . ?
Ru02 C1O H1O 130.1 . . ?
C1J C1O Ru02 71.3(6) . . ?
C1J C1O H1O 119.3 . . ?
C1N C1O Ru02 71.9(6) . . ?
C1N C1O C1J 121.4 . . ?
C1N C1O H1O 119.3 . . ?
C1J C1P H1P 107.1 . . ?
C1J C1P C1Q 112.0 . . ?
C1J C1P C1R 112.0 . . ?
C1Q C1P H1P 107.1 . . ?
C1Q C1P C1R 111.0 . . ?
C1R C1P H1P 107.1 . . ?
C1P C1Q H1QA 109.5 . . ?
C1P C1Q H1QB 109.5 . . ?
C1P C1Q H1QC 109.5 . . ?
H1QA C1Q H1QB 109.5 . . ?
H1QA C1Q H1QC 109.5 . . ?
H1QB C1Q H1QC 109.5 . . ?
C1P C1R H1RA 109.5 . . ?
C1P C1R H1RB 109.5 . . ?
C1P C1R H1RC 109.5 . . ?
H1RA C1R H1RB 109.5 . . ?
H1RA C1R H1RC 109.5 . . ?
H1RB C1R H1RC 109.5 . . ?
C1M C1T H1TA 109.5 . . ?
C1M C1T H1TB 109.5 . . ?
C1M C1T H1TC 109.5 . . ?
H1TA C1T H1TB 109.5 . . ?
H1TA C1T H1TC 109.5 . . ?
H1TB C1T H1TC 109.5 . . ?
C1W C1U Ru5 72.4(8) . . ?
C1W C1U C21 117.5 . . ?
C1W C1U C24 121.8 . . ?
C21 C1U Ru5 69.7(7) . . ?
C21 C1U C24 120.7 . . ?
C24 C1U Ru5 128.7(8) . . ?
Ru5 C1W H1W 129.8 . . ?
C1U C1W Ru5 69.8(8) . . ?
C1U C1W H1W 119.4 . . ?
C1X C1W Ru5 73.5(9) . . ?
C1X C1W C1U 121.2 . . ?
C1X C1W H1W 119.4 . . ?
Ru5 C1X H1X 131.3 . . ?
C1W C1X Ru5 69.6(7) . . ?
C1W C1X H1X 119.4 . . ?
C1W C1X C1Y 121.2 . . ?
C1Y C1X Ru5 72.5(7) . . ?
C1Y C1X H1X 119.4 . . ?
C1X C1Y Ru5 71.1(6) . . ?
C1X C1Y C1Z 117.7 . . ?
C1X C1Y C27 121.4 . . ?
C1Z C1Y Ru5 68.5(7) . . ?
C1Z C1Y C27 121.0 . . ?
C27 C1Y Ru5 132.0(6) . . ?
Ru5 C1Z H1Z 129.4 . . ?
C1Y C1Z Ru5 74.6(8) . . ?
C1Y C1Z H1Z 119.5 . . ?
C21 C1Z Ru5 69.0(8) . . ?
C21 C1Z C1Y 121.1 . . ?
C21 C1Z H1Z 119.5 . . ?
Ru5 C21 H21 127.8 . . ?
C1U C21 Ru5 72.0(7) . . ?
C1U C21 H21 119.3 . . ?
C1Z C21 Ru5 73.1(8) . . ?
C1Z C21 C1U 121.3 . . ?
C1Z C21 H21 119.3 . . ?
C1U C24 H24 107.1 . . ?
C1U C24 C25 112.0 . . ?
C1U C24 C26 112.0 . . ?
C25 C24 H24 107.1 . . ?
C26 C24 H24 107.1 . . ?
C26 C24 C25 111.1 . . ?
C24 C25 H25A 109.5 . . ?
C24 C25 H25B 109.5 . . ?
C24 C25 H25C 109.5 . . ?
H25A C25 H25B 109.5 . . ?
H25A C25 H25C 109.5 . . ?
H25B C25 H25C 109.5 . . ?
C24 C26 H26A 109.5 . . ?
C24 C26 H26B 109.5 . . ?
C24 C26 H26C 109.5 . . ?
H26A C26 H26B 109.5 . . ?
H26A C26 H26C 109.5 . . ?
H26B C26 H26C 109.5 . . ?
C1Y C27 H27A 109.5 . . ?
C1Y C27 H27B 109.5 . . ?
C1Y C27 H27C 109.5 . . ?
H27A C27 H27B 109.5 . . ?
H27A C27 H27C 109.5 . . ?
H27B C27 H27C 109.5 . . ?

loop_
_geom_bond_atom_site_label_1
_geom_bond_atom_site_label_2
_geom_bond_distance
_geom_bond_site_symmetry_2
_geom_bond_publ_flag
Ru01 O00I 2.14(2) . ?
Ru01 N00B 2.142(9) . ?
Ru01 N00R 2.12(2) . ?
Ru01 C0BA 2.171(17) . ?
Ru01 C1S 2.187(15) . ?
Ru01 C025 2.182(14) . ?
Ru01 C033 2.162(14) . ?
Ru01 C02C 2.147(14) . ?
Ru01 C1V 2.151(16) . ?
Ru02 O008 2.024(19) . ?
Ru02 N00H 2.103(7) . ?
Ru02 N03M 2.07(2) 2_655 ?
Ru02 C1J 2.180(17) . ?
Ru02 C1K 2.142(16) . ?
Ru02 C1L 2.154(15) . ?
Ru02 C1M 2.203(16) . ?
Ru02 C1N 2.192(15) . ?
Ru02 C1O 2.180(14) . ?
Ru03 O00A 2.129(19) . ?
Ru03 N00F 2.03(2) 2_655 ?
Ru03 N00K 2.134(13) . ?
Ru03 C00Z 2.13(3) . ?
Ru03 C021 2.17(4) . ?
Ru03 C02G 2.14(2) . ?
Ru03 C02L 2.19(3) . ?
Ru03 C02M 2.16(3) . ?
Ru03 C030 2.18(3) . ?
Zn4 N00C 2.081(14) . ?
Zn4 N00D 2.052(14) . ?
Zn4 N00E 2.052(12) . ?
Zn4 O00M 2.14(2) . ?
Zn4 N018 2.052(12) . ?
Ru5 N00Q 2.10(2) . ?
Ru5 O01H 1.97(3) . ?
Ru5 N03H 2.16(3) . ?
Ru5 C1U 2.14(2) . ?
Ru5 C1W 2.177(17) . ?
Ru5 C1X 2.23(2) . ?
Ru5 C1Y 2.24(3) . ?
Ru5 C1Z 2.17(2) . ?
Ru5 C21 2.11(2) . ?
O008 C00T 1.31(3) . ?
O00A C11 1.24(3) . ?
N00C C014 1.32(2) . ?
N00C C01E 1.40(2) . ?
N00D C00W 1.41(2) . ?
N00D C01A 1.35(2) . ?
N00E C00P 1.42(2) . ?
N00E C01O 1.318(19) . ?
N00F C01Y 1.47(3) . ?
N00F C11 1.32(4) . ?
C0G H0G 0.9500 . ?
C0G C0O 1.31(2) . ?
C0G C00P 1.44(2) . ?
N00H C01R 1.3900 . ?
N00H C01Q 1.3900 . ?
C01R H01R 0.9500 . ?
C01R C01C 1.3900 . ?
C01C H01C 0.9500 . ?
C01C C01D 1.3900 . ?
C01D C01I 1.3900 . ?
C01D C01U 1.553(18) . ?
C01I H01I 0.9500 . ?
C01I C01Q 1.3900 . ?
C01Q H01Q 0.9500 . ?
O00I C01W 1.20(3) . ?
N00K C013 1.30(2) . ?
N00K C01L 1.34(3) . ?
C0L H0L 0.9500 . ?
C0L C0J 1.3900 . ?
C0L C12 1.3900 . ?
C0J C0S 1.3900 . ?
C0J C0X 1.523(19) . ?
C0S H0S 0.9500 . ?
C0S C0AA 1.3900 . ?
C0AA H0AA 0.9500 . ?
C0AA N00B 1.3900 . ?
N00B C12 1.3900 . ?
C12 H12 0.9500 . ?
C0O H0O 0.9500 . ?
C0O C01O 1.48(2) . ?
C00P C0X 1.36(2) . ?
N00Q C22 1.385(18) . ?
N00Q C2AA 1.363(17) . ?
N00R C23 1.27(4) . ?
N00R C10 1.38(3) . ?
C00T C00T 1.45(5) 2_655 ?
C00T N03M 1.30(3) . ?
C00V C010 1.38(3) . ?
C00V C011 1.41(3) . ?
C00V C017 1.42(2) . ?
C00W C017 1.39(2) . ?
C00W C023 1.38(2) . ?
C0X C014 1.39(3) . ?
F00Y C028 1.508(13) . ?
C00Z H00Z 0.9500 . ?
C00Z C021 1.42(5) . ?
C00Z C02L 1.39(5) . ?
C010 H010 0.9500 . ?
C010 C013 1.50(2) . ?
C011 H011 0.9500 . ?
C011 C01L 1.43(2) . ?
C013 H013 0.9500 . ?
C014 C01Z 1.53(3) . ?
C017 C01O 1.46(2) . ?
N018 C019 1.34(2) . ?
N018 C02O 1.45(2) . ?
C019 C01M 1.40(3) . ?
C019 C02A 1.47(2) . ?
C01A C01G 1.42(3) . ?
C01A C01M 1.42(3) . ?
F01B C028 1.524(13) . ?
C01E C01U 1.35(3) . ?
C01E C02N 1.44(3) . ?
C01G H01G 0.9500 . ?
C01G C023 1.39(3) . ?
O01H C23 1.33(3) . ?
C01L H01L 0.9500 . ?
C01M C02F 1.47(4) . ?
C01U C02O 1.29(3) . ?
C01W N03H 1.29(4) . ?
C01W C23 1.524(19) . ?
C01Y C02S 1.3900 . ?
C01Y C02V 1.3900 . ?
C02S H02S 0.9500 . ?
C02S C02E 1.3900 . ?
C02E H02E 0.9500 . ?
C02E C02W 1.3900 . ?
C02W C02U 1.3900 . ?
C02W C028 1.356(16) . ?
C02U H02U 0.9500 . ?
C02U C02V 1.3900 . ?
C02V H02V 0.9500 . ?
C01Z H01Z 0.9500 . ?
C01Z C02N 1.35(3) . ?
C021 C027 1.44(5) . ?
C021 C02M 1.37(4) . ?
C023 H023 0.9500 . ?
C027 H027 1.0000 . ?
C027 C03C 1.60(3) . ?
C027 C03F 1.59(3) . ?
C028 F12 1.475(11) . ?
C02A H02A 0.9500 . ?
C02A C02H 1.33(3) . ?
C02F C13 1.34(4) . ?
C02F C16 1.21(5) . ?
C02G H02G 0.9500 . ?
C02G C02M 1.47(5) . ?
C02G C030 1.40(4) . ?
C02H H02H 0.9500 . ?
C02H C02O 1.46(3) . ?
C02L H02L 0.9500 . ?
C02L C030 1.36(4) . ?
C02M H02M 0.9500 . ?
C02N H02N 0.9500 . ?
C030 C03E 1.60(5) . ?
C03C H03A 0.9800 . ?
C03C H03B 0.9800 . ?
C03C H03C 0.9800 . ?
C03E H03D 0.9800 . ?
C03E H03E 0.9800 . ?
C03E H03F 0.9800 . ?
C03F H03G 0.9800 . ?
C03F H03H 0.9800 . ?
C03F H03I 0.9800 . ?
N03H C2 1.47(3) . ?
N03M C15 1.48(2) . ?
C11 C11 1.42(6) 2_655 ?
C13 H13 0.9500 . ?
C13 C22 1.41(4) 2_655 ?
C16 H16 0.9500 . ?
C16 C2AA 1.55(4) 2_655 ?
C22 H22 0.9500 . ?
C0BA H0BA 0.9500 . ?
C0BA C1S 1.3900 . ?
C0BA C1V 1.3900 . ?
C1S H1S 0.9500 . ?
C1S C025 1.3900 . ?
C025 C033 1.3900 . ?
C025 C42 1.46(4) . ?
C033 H033 0.9500 . ?
C033 C02C 1.3900 . ?
C02C H02C 0.9500 . ?
C02C C1V 1.3900 . ?
C1V C32 1.52(3) . ?
C30 H30A 0.9800 . ?
C30 H30B 0.9800 . ?
C30 H30C 0.9800 . ?
C30 C42 1.57(3) . ?
C32 H32A 0.9800 . ?
C32 H32B 0.9800 . ?
C32 H32C 0.9800 . ?
C2AA H2AA 0.9500 . ?
C42 H42 1.0000 . ?
C42 C20 1.59(3) . ?
S2 O4 1.4475 . ?
S2 O5 1.4469 . ?
S2 O6 1.4432 . ?
S2 C6 1.8515 . ?
C6 F1 1.3393 . ?
C6 F2 1.3366 . ?
C6 F9 1.3382 . ?
C2 C3 1.3904 . ?
C2 C9 1.3955 . ?
C3 H3 0.9500 . ?
C3 C1 1.3932 . ?
C1 H1 0.9500 . ?
C1 C5 1.3874 . ?
C5 C7 1.5043 . ?
C5 C8 1.3987 . ?
C7 F3 1.3483 . ?
C7 F10 1.3539 . ?
C7 F11 1.3552 . ?
C8 H8 0.9500 . ?
C8 C9 1.3930 . ?
C9 H9 0.9500 . ?
C15 C17 1.3919 . ?
C15 C1C 1.3931 . ?
C17 H17 0.9500 . ?
C17 C18 1.3938 . ?
C18 H18 0.9500 . ?
C18 C19 1.3934 . ?
C19 C1A 1.5057 . ?
C19 C1B 1.3961 . ?
C1A F4 1.3484 . ?
C1A F5 1.3541 . ?
C1A F6 1.3529 . ?
C1B H1B 0.9500 . ?
C1B C1C 1.3929 . ?
C1C H1C 0.9500 . ?
C10 C14 1.3907 . ?
C10 C1H 1.3935 . ?
C14 H14 0.9500 . ?
C14 C1D 1.3947 . ?
C1D H1D 0.9500 . ?
C1D C1E 1.3928 . ?
C1E C1F 1.5056 . ?
C1E C1G 1.3959 . ?
C1F F7 1.3484 . ?
C1F F8 1.3516 . ?
C1F F13 1.3543 . ?
C1G H1G 0.9500 . ?
C1G C1H 1.3906 . ?
C1H H1H 0.9500 . ?
S3 O3 1.4446 . ?
S3 O7 1.4463 . ?
S3 O8 1.4482 . ?
S3 C4 1.8478 . ?
C4 F14 1.3382 . ?
C4 F15 1.3385 . ?
C4 F16 1.3414 . ?
S4 O9 1.4438 . ?
S4 O10 1.4448 . ?
S4 O11 1.4466 . ?
S4 C1I 1.8506 . ?
C1I F17 1.3382 . ?
C1I F18 1.3388 . ?
C1I F19 1.3380 . ?
C20 H20A 0.9800 . ?
C20 H20B 0.9800 . ?
C20 H20C 0.9800 . ?
C1J C1K 1.3990 . ?
C1J C1O 1.3978 . ?
C1J C1P 1.5212 . ?
C1K H1K 0.9500 . ?
C1K C1L 1.3925 . ?
C1L H1L 0.9500 . ?
C1L C1M 1.3968 . ?
C1M C1N 1.3981 . ?
C1M C1T 1.5114 . ?
C1N H1N 0.9500 . ?
C1N C1O 1.3925 . ?
C1O H1O 0.9500 . ?
C1P H1P 1.0000 . ?
C1P C1Q 1.5392 . ?
C1P C1R 1.5397 . ?
C1Q H1QA 0.9800 . ?
C1Q H1QB 0.9800 . ?
C1Q H1QC 0.9800 . ?
C1R H1RA 0.9800 . ?
C1R H1RB 0.9800 . ?
C1R H1RC 0.9800 . ?
C1T H1TA 0.9800 . ?
C1T H1TB 0.9800 . ?
C1T H1TC 0.9800 . ?
C1U C1W 1.3978 . ?
C1U C21 1.3990 . ?
C1U C24 1.5219 . ?
C1W H1W 0.9500 . ?
C1W C1X 1.3933 . ?
C1X H1X 0.9500 . ?
C1X C1Y 1.3974 . ?
C1Y C1Z 1.3982 . ?
C1Y C27 1.5108 . ?
C1Z H1Z 0.9500 . ?
C1Z C21 1.3916 . ?
C21 H21 0.9500 . ?
C24 H24 1.0000 . ?
C24 C25 1.5392 . ?
C24 C26 1.5388 . ?
C25 H25A 0.9800 . ?
C25 H25B 0.9800 . ?
C25 H25C 0.9800 . ?
C26 H26A 0.9800 . ?
C26 H26B 0.9800 . ?
C26 H26C 0.9800 . ?
C27 H27A 0.9800 . ?
C27 H27B 0.9800 . ?
C27 H27C 0.9800 . ?

loop_
_geom_torsion_atom_site_label_1
_geom_torsion_atom_site_label_2
_geom_torsion_atom_site_label_3
_geom_torsion_atom_site_label_4
_geom_torsion
_geom_torsion_site_symmetry_1
_geom_torsion_site_symmetry_2
_geom_torsion_site_symmetry_3
_geom_torsion_site_symmetry_4
_geom_torsion_publ_flag
Ru01 O00I C01W N03H -177.6(18) . . . . ?
Ru01 O00I C01W C23 0(3) . . . . ?
Ru01 N00B C12 C0L -173.4(7) . . . . ?
Ru01 N00R C23 O01H -176(2) . . . . ?
Ru01 N00R C23 C01W -2(3) . . . . ?
Ru01 N00R C10 C14 -101(3) . . . . ?
Ru01 N00R C10 C1H 77(4) . . . . ?
Ru01 C0BA C1S C025 53.6(5) . . . . ?
Ru01 C0BA C1V C02C -54.3(5) . . . . ?
Ru01 C0BA C1V C32 119.4(18) . . . . ?
Ru01 C1S C025 C033 53.4(5) . . . . ?
Ru01 C1S C025 C42 -128.3(17) . . . . ?
Ru01 C025 C033 C02C 53.9(6) . . . . ?
Ru01 C025 C42 C30 171(3) . . . . ?
Ru01 C025 C42 C20 73(5) . . . . ?
Ru01 C033 C02C C1V 54.6(5) . . . . ?
Ru01 C02C C1V C0BA 54.8(5) . . . . ?
Ru01 C02C C1V C32 -118.3(19) . . . . ?
Ru02 O008 C00T C00T -3.6(11) . . . 2_655 ?
Ru02 O008 C00T N03M 176.6(16) . . . . ?
Ru02 N00H C01R C01C 178.1(8) . . . . ?
Ru02 N00H C01Q C01I -178.1(8) . . . . ?
Ru02 N03M C15 C17 87.9(17) 2_655 . . . ?
Ru02 N03M C15 C1C -79.3(18) 2_655 . . . ?
Ru02 C1J C1K C1L 54.7(5) . . . . ?
Ru02 C1J C1O C1N -53.8(5) . . . . ?
Ru02 C1J C1P C1Q 152.0(7) . . . . ?
Ru02 C1J C1P C1R 26.5(7) . . . . ?
Ru02 C1K C1L C1M 55.2(5) . . . . ?
Ru02 C1L C1M C1N 54.0(5) . . . . ?
Ru02 C1L C1M C1T -126.0(5) . . . . ?
Ru02 C1M C1N C1O 53.2(6) . . . . ?
Ru02 C1N C1O C1J 53.6(5) . . . . ?
Ru03 O00A C11 N00F 175.0(15) . . . . ?
Ru03 O00A C11 C11 -6.0(14) . . . 2_655 ?
Ru03 N00F C01Y C02S -111.8(14) 2_655 . . . ?
Ru03 N00F C01Y C02V 64.4(17) 2_655 . . . ?
Ru03 N00F C11 O00A -179.0(15) 2_655 . . . ?
Ru03 N00F C11 C11 2.0(13) 2_655 . . 2_655 ?
Ru03 N00K C013 C010 178.5(15) . . . . ?
Ru03 N00K C01L C011 179.8(16) . . . . ?
Ru03 C00Z C021 C027 -128(3) . . . . ?
Ru03 C00Z C021 C02M 55(2) . . . . ?
Ru03 C00Z C02L C030 -54(2) . . . . ?
Ru03 C021 C027 C03C -53(6) . . . . ?
Ru03 C021 C027 C03F 173(3) . . . . ?
Ru03 C021 C02M C02G 51(3) . . . . ?
Ru03 C02G C02M C021 -52(3) . . . . ?
Ru03 C02G C030 C02L 50(3) . . . . ?
Ru03 C02G C030 C03E -118(2) . . . . ?
Ru03 C02L C030 C02G -49(3) . . . . ?
Ru03 C02L C030 C03E 116(3) . . . . ?
Zn4 N00C C014 C0X 15(5) . . . . ?
Zn4 N00C C014 C01Z -174(2) . . . . ?
Zn4 N00C C01E C01U -13(5) . . . . ?
Zn4 N00C C01E C02N 172(2) . . . . ?
Zn4 N00D C00W C017 -14(4) . . . . ?
Zn4 N00D C00W C023 168.9(18) . . . . ?
Zn4 N00D C01A C01G -169(2) . . . . ?
Zn4 N00D C01A C01M 19(5) . . . . ?
Zn4 N00E C00P C0G 174.1(16) . . . . ?
Zn4 N00E C00P C0X -4(4) . . . . ?
Zn4 N00E C01O C0O -171.9(15) . . . . ?
Zn4 N00E C01O C017 6(4) . . . . ?
Zn4 N018 C019 C01M -8(5) . . . . ?
Zn4 N018 C019 C02A 168(2) . . . . ?
Zn4 N018 C02O C01U 7(5) . . . . ?
Zn4 N018 C02O C02H -173(2) . . . . ?
Ru5 N00Q C22 C13 178.2(17) . . . 2_655 ?
Ru5 N00Q C2AA C16 -179.0(17) . . . 2_655 ?
Ru5 O01H C23 N00R 178(3) . . . . ?
Ru5 O01H C23 C01W 4(3) . . . . ?
Ru5 N03H C2 C3 -89(3) . . . . ?
Ru5 N03H C2 C9 84(2) . . . . ?
Ru5 C1U C1W C1X 54.8(7) . . . . ?
Ru5 C1U C21 C1Z -56.2(9) . . . . ?
Ru5 C1U C24 C25 155.2(9) . . . . ?
Ru5 C1U C24 C26 29.6(9) . . . . ?
Ru5 C1W C1X C1Y 53.2(6) . . . . ?
Ru5 C1X C1Y C1Z 51.8(7) . . . . ?
Ru5 C1X C1Y C27 -128.2(7) . . . . ?
Ru5 C1Y C1Z C21 53.1(6) . . . . ?
Ru5 C1Z C21 C1U 55.7(6) . . . . ?
O008 C00T N03M Ru02 177.5(13) . . . 2_655 ?
O008 C00T N03M C15 -7(3) . . . . ?
N00C C014 C01Z C02N 7(4) . . . . ?
N00C C01E C01U C01D -180(3) . . . . ?
N00C C01E C01U C02O 2(6) . . . . ?
N00C C01E C02N C01Z 0(4) . . . . ?
N00D C00W C017 C00V -177(2) . . . . ?
N00D C00W C017 C01O 2(4) . . . . ?
N00D C00W C023 C01G -3(3) . . . . ?
N00D C01A C01G C023 3(4) . . . . ?
N00D C01A C01M C019 -10(6) . . . . ?
N00D C01A C01M C02F -173(3) . . . . ?
N00E C00P C0X C0J 177(2) . . . . ?
N00E C00P C0X C014 -2(5) . . . . ?
N00F C01Y C02S C02E 176.3(19) . . . . ?
N00F C01Y C02V C02U -176(2) . . . . ?
C0G C0O C01O N00E -3(3) . . . . ?
C0G C0O C01O C017 178(2) . . . . ?
C0G C00P C0X C0J -1(4) . . . . ?
C0G C00P C0X C014 -179(3) . . . . ?
N00H C01R C01C C01D 0.0 . . . . ?
C01R N00H C01Q C01I 0.0 . . . . ?
C01R C01C C01D C01I 0.0 . . . . ?
C01R C01C C01D C01U -176.3(14) . . . . ?
C01C C01D C01I C01Q 0.0 . . . . ?
C01C C01D C01U C01E -122(2) . . . . ?
C01C C01D C01U C02O 57(3) . . . . ?
C01D C01I C01Q N00H 0.0 . . . . ?
C01D C01U C02O N018 -177(3) . . . . ?
C01D C01U C02O C02H 2(5) . . . . ?
C01I C01D C01U C01E 62(3) . . . . ?
C01I C01D C01U C02O -119(3) . . . . ?
C01Q N00H C01R C01C 0.0 . . . . ?
O00I C01W N03H Ru5 -178.2(15) . . . . ?
O00I C01W N03H C2 -8(3) . . . . ?
O00I C01W C23 N00R 2(4) . . . . ?
O00I C01W C23 O01H 177(2) . . . . ?
C0L C0J C0S C0AA 0.0 . . . . ?
C0L C0J C0X C00P 62(3) . . . . ?
C0L C0J C0X C014 -119(2) . . . . ?
C0J C0L C12 N00B 0.0 . . . . ?
C0J C0S C0AA N00B 0.0 . . . . ?
C0J C0X C014 N00C 177(3) . . . . ?
C0J C0X C014 C01Z 7(4) . . . . ?
C0S C0J C0X C00P -123(2) . . . . ?
C0S C0J C0X C014 56(3) . . . . ?
C0S C0AA N00B Ru01 173.5(7) . . . . ?
C0S C0AA N00B C12 0.0 . . . . ?
C0AA N00B C12 C0L 0.0 . . . . ?
C12 C0L C0J C0S 0.0 . . . . ?
C12 C0L C0J C0X 175.6(11) . . . . ?
C0O C0G C00P N00E -2(3) . . . . ?
C0O C0G C00P C0X 176(3) . . . . ?
C00P N00E C01O C0O 2(3) . . . . ?
C00P N00E C01O C017 -180(2) . . . . ?
C00P C0G C0O C01O 3(3) . . . . ?
C00P C0X C014 N00C -4(5) . . . . ?
C00P C0X C014 C01Z -175(3) . . . . ?
N00R C10 C14 C1D 178(3) . . . . ?
N00R C10 C1H C1G -178(3) . . . . ?
C00T C00T N03M Ru02 -2.2(13) 2_655 . . 2_655 ?
C00T C00T N03M C15 173.2(9) 2_655 . . . ?
C00T N03M C15 C17 -86.2(16) . . . . ?
C00T N03M C15 C1C 106.6(17) . . . . ?
C00V C010 C013 N00K 2(3) . . . . ?
C00V C011 C01L N00K 2(3) . . . . ?
C00V C017 C01O N00E -178(2) . . . . ?
C00V C017 C01O C0O 0(3) . . . . ?
C00W N00D C01A C01G -4(3) . . . . ?
C00W N00D C01A C01M -176(3) . . . . ?
C00W C017 C01O N00E 2(4) . . . . ?
C00W C017 C01O C0O -180(2) . . . . ?
C0X C0J C0S C0AA -175.4(11) . . . . ?
C0X C014 C01Z C02N 179(3) . . . . ?
C00Z C021 C027 C03C 33(5) . . . . ?
C00Z C021 C027 C03F -101(4) . . . . ?
C00Z C021 C02M Ru03 -54(2) . . . . ?
C00Z C021 C02M C02G -3(4) . . . . ?
C00Z C02L C030 Ru03 53(2) . . . . ?
C00Z C02L C030 C02G 3(5) . . . . ?
C00Z C02L C030 C03E 169(3) . . . . ?
C010 C00V C011 C01L -4(3) . . . . ?
C010 C00V C017 C00W 53(3) . . . . ?
C010 C00V C017 C01O -126(2) . . . . ?
C011 C00V C010 C013 2(3) . . . . ?
C011 C00V C017 C00W -125(2) . . . . ?
C011 C00V C017 C01O 55(3) . . . . ?
C013 N00K C01L C011 2(3) . . . . ?
C014 N00C C01E C01U -179(3) . . . . ?
C014 N00C C01E C02N 5(4) . . . . ?
C014 C01Z C02N C01E -4(4) . . . . ?
C017 C00V C010 C013 -176.5(18) . . . . ?
C017 C00V C011 C01L 174.7(19) . . . . ?
C017 C00W C023 C01G -180(3) . . . . ?
N018 C019 C01M C01A 4(6) . . . . ?
N018 C019 C01M C02F 167(3) . . . . ?
N018 C019 C02A C02H 7(4) . . . . ?
C019 N018 C02O C01U 180(3) . . . . ?
C019 N018 C02O C02H 0(3) . . . . ?
C019 C01M C02F C13 66(4) . . . . ?
C019 C01M C02F C16 -116(4) . . . . ?
C019 C02A C02H C02O -7(4) . . . . ?
C01A N00D C00W C017 -179(3) . . . . ?
C01A N00D C00W C023 4(3) . . . . ?
C01A C01G C023 C00W 0(3) . . . . ?
C01A C01M C02F C13 -130(3) . . . . ?
C01A C01M C02F C16 48(5) . . . . ?
C01E N00C C014 C0X -179(3) . . . . ?
C01E N00C C014 C01Z -8(4) . . . . ?
C01E C01U C02O N018 2(6) . . . . ?
C01E C01U C02O C02H -179(3) . . . . ?
C01G C01A C01M C019 179(3) . . . . ?
C01G C01A C01M C02F 15(5) . . . . ?
C01L N00K C013 C010 -4(3) . . . . ?
C01M C019 C02A C02H -177(3) . . . . ?
C01M C01A C01G C023 175(3) . . . . ?
C01M C02F C13 C22 179(3) . . . 2_655 ?
C01M C02F C16 C2AA -179(2) . . . 2_655 ?
C01O N00E C00P C0G 0(3) . . . . ?
C01O N00E C00P C0X -178(3) . . . . ?
C01U C01D C01I C01Q 176.1(14) . . . . ?
C01U C01E C02N C01Z -175(3) . . . . ?
C01W N03H C2 C3 103(2) . . . . ?
C01W N03H C2 C9 -84(2) . . . . ?
C01Y N00F C11 O00A 10(3) . . . . ?
C01Y N00F C11 C11 -169.2(10) . . . 2_655 ?
C01Y C02S C02E C02W 0.0 . . . . ?
C02S C01Y C02V C02U 0.0 . . . . ?
C02S C02E C02W C02U 0.0 . . . . ?
C02S C02E C02W C028 178(2) . . . . ?
C02E C02W C02U C02V 0.0 . . . . ?
C02E C02W C028 F00Y 24(3) . . . . ?
C02E C02W C028 F01B -77(2) . . . . ?
C02E C02W C028 F12 156(2) . . . . ?
C02W C02U C02V C01Y 0.0 . . . . ?
C02U C02W C028 F00Y -157.3(12) . . . . ?
C02U C02W C028 F01B 101.8(16) . . . . ?
C02U C02W C028 F12 -26(3) . . . . ?
C02V C01Y C02S C02E 0.0 . . . . ?
C021 C00Z C02L Ru03 55(3) . . . . ?
C021 C00Z C02L C030 1(5) . . . . ?
C023 C00W C017 C00V -1(4) . . . . ?
C023 C00W C017 C01O 179(2) . . . . ?
C027 C021 C02M Ru03 129(3) . . . . ?
C027 C021 C02M C02G 179(3) . . . . ?
C028 C02W C02U C02V -178.8(19) . . . . ?
C02A C019 C01M C01A -171(3) . . . . ?
C02A C019 C01M C02F -9(5) . . . . ?
C02A C02H C02O N018 4(4) . . . . ?
C02A C02H C02O C01U -175(4) . . . . ?
C02L C00Z C021 Ru03 -55(3) . . . . ?
C02L C00Z C021 C027 177(3) . . . . ?
C02L C00Z C021 C02M -1(5) . . . . ?
C02M C021 C027 C03C -149(3) . . . . ?
C02M C021 C027 C03F 77(5) . . . . ?
C02M C02G C030 Ru03 -57(2) . . . . ?
C02M C02G C030 C02L -7(5) . . . . ?
C02M C02G C030 C03E -175(2) . . . . ?
C02N C01E C01U C01D -5(5) . . . . ?
C02N C01E C01U C02O 176(4) . . . . ?
C02O N018 C019 C01M 180(3) . . . . ?
C02O N018 C019 C02A -4(4) . . . . ?
C030 C02G C02M Ru03 58(2) . . . . ?
C030 C02G C02M C021 7(4) . . . . ?
N03H C01W C23 N00R 179(2) . . . . ?
N03H C01W C23 O01H -5(3) . . . . ?
N03H C2 C3 C1 173(2) . . . . ?
N03H C2 C9 C8 -173(2) . . . . ?
N03M C15 C17 C18 -167.6(16) . . . . ?
N03M C15 C1C C1B 166.8(17) . . . . ?
C23 N00R C10 C14 94(3) . . . . ?
C23 N00R C10 C1H -89(3) . . . . ?
C23 C01W N03H Ru5 4(2) . . . . ?
C23 C01W N03H C2 174.0(19) . . . . ?
C11 N00F C01Y C02S 59(2) . . . . ?
C11 N00F C01Y C02V -125.1(17) . . . . ?
C13 C02F C16 C2AA -1(6) . . . 2_655 ?
C16 C02F C13 C22 0(5) . . . 2_655 ?
C22 N00Q C2AA C16 8(4) . . . 2_655 ?
C0BA C1S C025 Ru01 -53.4(5) . . . . ?
C0BA C1S C025 C033 0.0 . . . . ?
C0BA C1S C025 C42 178.3(18) . . . . ?
C1S C0BA C1V Ru01 54.3(5) . . . . ?
C1S C0BA C1V C02C 0.0 . . . . ?
C1S C0BA C1V C32 173.7(19) . . . . ?
C1S C025 C033 Ru01 -53.9(6) . . . . ?
C1S C025 C033 C02C 0.0 . . . . ?
C1S C025 C42 C30 -101(5) . . . . ?
C1S C025 C42 C20 162(2) . . . . ?
C025 C033 C02C Ru01 -54.6(5) . . . . ?
C025 C033 C02C C1V 0.0 . . . . ?
C033 C025 C42 C30 77(5) . . . . ?
C033 C025 C42 C20 -20(4) . . . . ?
C033 C02C C1V Ru01 -54.8(5) . . . . ?
C033 C02C C1V C0BA 0.0 . . . . ?
C033 C02C C1V C32 -173(2) . . . . ?
C1V C0BA C1S Ru01 -53.6(5) . . . . ?
C1V C0BA C1S C025 0.0 . . . . ?
C2AA N00Q C22 C13 -9(5) . . . 2_655 ?
C42 C025 C033 Ru01 128.0(19) . . . . ?
C42 C025 C033 C02C -178(2) . . . . ?
O4 S2 C6 F1 -179.9 . . . . ?
O4 S2 C6 F2 60.1 . . . . ?
O4 S2 C6 F9 -59.9 . . . . ?
O5 S2 C6 F1 -60.1 . . . . ?
O5 S2 C6 F2 179.9 . . . . ?
O5 S2 C6 F9 59.8 . . . . ?
O6 S2 C6 F1 59.9 . . . . ?
O6 S2 C6 F2 -60.0 . . . . ?
O6 S2 C6 F9 179.9 . . . . ?
C2 C3 C1 C5 0.1 . . . . ?
C3 C2 C9 C8 0.1 . . . . ?
C3 C1 C5 C7 180.0 . . . . ?
C3 C1 C5 C8 0.0 . . . . ?
C1 C5 C7 F3 0.0 . . . . ?
C1 C5 C7 F10 -120.5 . . . . ?
C1 C5 C7 F11 120.4 . . . . ?
C1 C5 C8 C9 0.0 . . . . ?
C5 C8 C9 C2 0.0 . . . . ?
C7 C5 C8 C9 180.0 . . . . ?
C8 C5 C7 F3 -179.9 . . . . ?
C8 C5 C7 F10 59.6 . . . . ?
C8 C5 C7 F11 -59.5 . . . . ?
C9 C2 C3 C1 -0.1 . . . . ?
C15 C17 C18 C19 0.1 . . . . ?
C17 C15 C1C C1B 0.1 . . . . ?
C17 C18 C19 C1A -180.0 . . . . ?
C17 C18 C19 C1B -0.1 . . . . ?
C18 C19 C1A F4 -0.1 . . . . ?
C18 C19 C1A F5 -120.6 . . . . ?
C18 C19 C1A F6 120.5 . . . . ?
C18 C19 C1B C1C 0.1 . . . . ?
C19 C1B C1C C15 -0.1 . . . . ?
C1A C19 C1B C1C -180.0 . . . . ?
C1B C19 C1A F4 -180.0 . . . . ?
C1B C19 C1A F5 59.6 . . . . ?
C1B C19 C1A F6 -59.4 . . . . ?
C1C C15 C17 C18 -0.1 . . . . ?
C10 N00R C23 O01H -7(4) . . . . ?
C10 N00R C23 C01W 167.7(19) . . . . ?
C10 C14 C1D C1E 0.1 . . . . ?
C14 C10 C1H C1G 0.1 . . . . ?
C14 C1D C1E C1F 179.9 . . . . ?
C14 C1D C1E C1G -0.2 . . . . ?
C1D C1E C1F F7 0.0 . . . . ?
C1D C1E C1F F8 -120.6 . . . . ?
C1D C1E C1F F13 120.5 . . . . ?
C1D C1E C1G C1H 0.2 . . . . ?
C1E C1G C1H C10 -0.2 . . . . ?
C1F C1E C1G C1H -179.9 . . . . ?
C1G C1E C1F F7 -179.9 . . . . ?
C1G C1E C1F F8 59.5 . . . . ?
C1G C1E C1F F13 -59.4 . . . . ?
C1H C10 C14 C1D -0.1 . . . . ?
O3 S3 C4 F14 -179.9 . . . . ?
O3 S3 C4 F15 -60.1 . . . . ?
O3 S3 C4 F16 59.9 . . . . ?
O7 S3 C4 F14 60.0 . . . . ?
O7 S3 C4 F15 179.9 . . . . ?
O7 S3 C4 F16 -60.1 . . . . ?
O8 S3 C4 F14 -59.9 . . . . ?
O8 S3 C4 F15 60.0 . . . . ?
O8 S3 C4 F16 180.0 . . . . ?
O9 S4 C1I F17 -180.0 . . . . ?
O9 S4 C1I F18 -60.0 . . . . ?
O9 S4 C1I F19 60.1 . . . . ?
O10 S4 C1I F17 59.9 . . . . ?
O10 S4 C1I F18 179.9 . . . . ?
O10 S4 C1I F19 -60.0 . . . . ?
O11 S4 C1I F17 -59.9 . . . . ?
O11 S4 C1I F18 60.0 . . . . ?
O11 S4 C1I F19 -179.9 . . . . ?
C1J C1K C1L Ru02 -55.1(5) . . . . ?
C1J C1K C1L C1M 0.0 . . . . ?
C1K C1J C1O Ru02 53.9(5) . . . . ?
C1K C1J C1O C1N 0.1 . . . . ?
C1K C1J C1P C1Q 62.8 . . . . ?
C1K C1J C1P C1R -62.8 . . . . ?
C1K C1L C1M Ru02 -54.0(5) . . . . ?
C1K C1L C1M C1N 0.0 . . . . ?
C1K C1L C1M C1T 180.0 . . . . ?
C1L C1M C1N Ru02 -53.2(6) . . . . ?
C1L C1M C1N C1O 0.1 . . . . ?
C1M C1N C1O Ru02 -53.6(5) . . . . ?
C1M C1N C1O C1J -0.1 . . . . ?
C1O C1J C1K Ru02 -54.7(5) . . . . ?
C1O C1J C1K C1L -0.1 . . . . ?
C1O C1J C1P C1Q -117.2 . . . . ?
C1O C1J C1P C1R 117.3 . . . . ?
C1P C1J C1K Ru02 125.3(5) . . . . ?
C1P C1J C1K C1L 180.0 . . . . ?
C1P C1J C1O Ru02 -126.1(5) . . . . ?
C1P C1J C1O C1N -180.0 . . . . ?
C1T C1M C1N Ru02 126.8(6) . . . . ?
C1T C1M C1N C1O -180.0 . . . . ?
C1U C1W C1X Ru5 -53.2(6) . . . . ?
C1U C1W C1X C1Y 0.0 . . . . ?
C1W C1U C21 Ru5 56.2(9) . . . . ?
C1W C1U C21 C1Z 0.0 . . . . ?
C1W C1U C24 C25 62.8 . . . . ?
C1W C1U C24 C26 -62.8 . . . . ?
C1W C1X C1Y Ru5 -51.9(7) . . . . ?
C1W C1X C1Y C1Z 0.0 . . . . ?
C1W C1X C1Y C27 179.9 . . . . ?
C1X C1Y C1Z Ru5 -53.1(6) . . . . ?
C1X C1Y C1Z C21 0.0 . . . . ?
C1Y C1Z C21 Ru5 -55.7(6) . . . . ?
C1Y C1Z C21 C1U 0.0 . . . . ?
C21 C1U C1W Ru5 -54.8(7) . . . . ?
C21 C1U C1W C1X 0.0 . . . . ?
C21 C1U C24 C25 -117.2 . . . . ?
C21 C1U C24 C26 117.2 . . . . ?
C24 C1U C1W Ru5 125.1(7) . . . . ?
C24 C1U C1W C1X 180.0 . . . . ?
C24 C1U C21 Ru5 -123.8(9) . . . . ?
C24 C1U C21 C1Z -180.0 . . . . ?
C27 C1Y C1Z Ru5 127.0(6) . . . . ?
C27 C1Y C1Z C21 -179.9 . . . . ?

loop_
_smtbx_masks_void_nr
_smtbx_masks_void_average_x
_smtbx_masks_void_average_y
_smtbx_masks_void_average_z
_smtbx_masks_void_volume
_smtbx_masks_void_count_electrons
_smtbx_masks_void_content
1 -0.456 0.250 -0.206 1740.6 592.5 '8 triflate'
2 0.461 0.750 0.211 1740.6 592.5 '8 triflate'
3 0.066 0.189 0.563 47.3 11.6 '0.667 methanol'
4 0.066 0.811 0.063 47.3 11.6 '0.667 methanol'
5 0.434 0.311 0.437 47.3 11.6 '0.667 methanol'
6 0.434 0.689 0.937 47.3 11.6 '0.667 methanol'
7 0.566 0.311 0.063 47.3 11.6 '0.667 methanol'
8 0.566 0.689 0.563 47.3 11.6 '0.667 methanol'
9 0.934 0.189 0.937 47.3 11.6 '0.667 methanol'
10 0.934 0.811 0.437 47.3 11.6 '0.667 methanol'
